data_7014535
loop_
_publ_author_name
'Friese, Karen'
'Morgenroth, Wolfgang'
'Posse, Jos\'e Maria'
'Grzechnik, Andrzej'

_publ_section_title
;
 Disorder in BaThF(6)- refinement of anharmonic displacement parameters
 from high-pressure single-crystal X-ray diffraction data.
;
_journal_issue 9
_journal_name_full 'Dalton transactions (Cambridge, England : 2003)'
_journal_page_first 1902
_journal_page_last 1910
_journal_paper_doi 10.1039/c0dt00924e
_journal_volume 40
_journal_year 2011
_chemical_formula_moiety 'Ba1 F6 Th1'
_chemical_formula_sum 'Ba F6 Th'
_chemical_formula_weight 483.4
_chemical_name_systematic
;
barium thorium hexafluorid
;
_space_group_IT_number 194
_symmetry_cell_setting hexagonal
_symmetry_space_group_name_Hall '-P 6c 2c'
_symmetry_space_group_name_H-M 'P 63/m m c'
_cell_angle_alpha 90
_cell_angle_beta 90
_cell_angle_gamma 120
_cell_formula_units_Z 1
_cell_length_a 4.2930(10)
_cell_length_b 4.2930(10)
_cell_length_c 7.5680(10)
_cell_measurement_reflns_used 11440
_cell_measurement_temperature 250
_cell_measurement_theta_max 32.53
_cell_measurement_theta_min 3.61
_cell_volume 120.79(4)
_computing_cell_refinement XDS
_computing_data_collection Mar
_computing_data_reduction 'XDS, Jana2006'
_computing_molecular_graphics 'Atoms Version 5.0.7'
_computing_structure_refinement Jana2006
_computing_structure_solution 'coordinates from model'
_diffrn_ambient_temperature 250
_diffrn_detector MarCCD165
_diffrn_measured_fraction_theta_full 1
_diffrn_measured_fraction_theta_max 1
_diffrn_measurement_device 'Huber 4-circle'
_diffrn_measurement_method phi-scans
_diffrn_radiation_source Hasylab
_diffrn_radiation_type synchrotron
_diffrn_radiation_wavelength 0.47686
_diffrn_reflns_av_R_equivalents 0.0847
_diffrn_reflns_av_sigmaI/netI 0.0289
_diffrn_reflns_limit_h_max 9
_diffrn_reflns_limit_h_min -9
_diffrn_reflns_limit_k_max 9
_diffrn_reflns_limit_k_min -9
_diffrn_reflns_limit_l_max 16
_diffrn_reflns_limit_l_min -16
_diffrn_reflns_number 10725
_diffrn_reflns_reduction_process 'XDS, Jana2006'
_diffrn_reflns_theta_full 32.53
_diffrn_reflns_theta_max 32.53
_diffrn_reflns_theta_min 3.61
_exptl_absorpt_coefficient_mu 19.120
_exptl_absorpt_correction_T_max 0.1196
_exptl_absorpt_correction_T_min 0.0599
_exptl_absorpt_correction_type numerical
_exptl_absorpt_process_details 'Jana2006 (Petricek, Dusek & Palatinus, 2000)'
_exptl_crystal_colour colourless
_exptl_crystal_density_diffrn 6.6428
_exptl_crystal_description irregular
_exptl_crystal_F_000 200
_exptl_crystal_size_max 0.1
_exptl_crystal_size_mid 0.09
_exptl_crystal_size_min 0.08
_refine_diff_density_max 2.58
_refine_diff_density_min -1.88
_refine_ls_extinction_coef 1640(190)
_refine_ls_extinction_method 'B-C type 1 Gaussian isotropic (Becker & Coppens, 1974)'
_refine_ls_goodness_of_fit_gt 2.30
_refine_ls_goodness_of_fit_ref 2.23
_refine_ls_number_constraints 8
_refine_ls_number_parameters 13
_refine_ls_number_reflns 314
_refine_ls_number_restraints 0
_refine_ls_R_factor_all 0.0250
_refine_ls_R_factor_gt 0.0234
_refine_ls_shift/su_max 0.0264
_refine_ls_shift/su_mean 0.0121
_refine_ls_structure_factor_coef F
_refine_ls_weighting_details w=1/(\s^2^(F)+0.0001F^2^)
_refine_ls_weighting_scheme sigma
_refine_ls_wR_factor_gt 0.0397
_refine_ls_wR_factor_ref 0.0400
_reflns_number_gt 292
_reflns_number_total 314
_reflns_threshold_expression I>3\s(I)
_cod_data_source_file C0DT00924E.TXT
_cod_data_source_block BaThF6_split_250K
_cod_original_sg_symbol_Hall '-P 6c;-2c'
_cod_original_formula_sum 'Ba1 F6 Th1'
_cod_database_code 7014535

loop_
_symmetry_equiv_pos_site_id
_symmetry_equiv_pos_as_xyz
1 x,y,z
2 -y,x-y,z
3 -x+y,-x,z
4 -x,-y,z+1/2
5 y,-x+y,z+1/2
6 x-y,x,z+1/2
7 y,x,-z
8 x-y,-y,-z
9 -x,-x+y,-z
10 -y,-x,-z+1/2
11 -x+y,y,-z+1/2
12 x,x-y,-z+1/2
13 -x,-y,-z
14 y,-x+y,-z
15 x-y,x,-z
16 x,y,-z+1/2
17 -y,x-y,-z+1/2
18 -x+y,-x,-z+1/2
19 -y,-x,z
20 -x+y,y,z
21 x,x-y,z
22 y,x,z+1/2
23 x-y,-y,z+1/2
24 -x,-x+y,z+1/2

loop_
_atom_site_label
_atom_site_type_symbol
_atom_site_fract_x
_atom_site_fract_y
_atom_site_fract_z
_atom_site_adp_type
_atom_site_U_iso_or_equiv
_atom_site_symmetry_multiplicity
_atom_site_occupancy
_atom_site_calc_flag
_atom_site_refinement_flags
_atom_site_disorder_assembly
_atom_site_disorder_group
Ba Ba 0.333333 0.666667 0.75 Uani 0.01213(13) 2 0.5 d . . .
Th Th 0.30734(15) 0.6147(3) 0.75 Uani 0.01213(13) 6 0.1667 d . . .
F1 F 0.252(8) 0.658(6) 0.413(5) Uani 0.063(13) 24 0.1667 d . . .
F2 F 0 0 0.698(6) Uani 0.071(13) 4 0.5 d . . .

loop_
_atom_site_aniso_label
_atom_site_aniso_type_symbol
_atom_site_aniso_U_11
_atom_site_aniso_U_22
_atom_site_aniso_U_33
_atom_site_aniso_U_12
_atom_site_aniso_U_13
_atom_site_aniso_U_23
Ba Ba 0.01167(19) 0.01167(19) 0.01305(14) 0.00584(9) 0 0
Th Th 0.01167(19) 0.01167(19) 0.01305(14) 0.00584(9) 0 0
F1 F 0.058(16) 0.058(16) 0.072(19) 0.029(8) 0 0
F2 F 0.055(7) 0.055(7) 0.10(4) 0.028(3) 0 0

loop_
_atom_type_symbol
_atom_type_scat_dispersion_real
_atom_type_scat_dispersion_imag
_atom_type_scat_source
Ba -0.960 1.137 'International Tables Vol C tables 4.2.6.8 and 6.1.1.1'
Th -1.892 7.724 'International Tables Vol C tables 4.2.6.8 and 6.1.1.1'
F 0.006 0.004 'International Tables Vol C tables 4.2.6.8 and 6.1.1.1'

loop_
_geom_angle_atom_site_label_1
_geom_angle_atom_site_label_2
_geom_angle_atom_site_label_3
_geom_angle_site_symmetry_1
_geom_angle_site_symmetry_2
_geom_angle_site_symmetry_3
_geom_angle
_geom_angle_publ_flag
F1 Ba F1 . . 4_565 112.9(10) yes
F1 Ba F1 . . 4_665 120.3(11) yes
F1 Ba F1 . . 4_675 117.4(8) yes
F1 Ba F1 . . 5_455 108.9(10) yes
F1 Ba F1 . . 5_555 125.7(12) yes
F1 Ba F1 . . 5_565 114.1(9) yes
F1 Ba F1 . . 6_555 107.6(9) yes
F1 Ba F1 . . 6_655 121.2(11) yes
F1 Ba F1 . . 6_665 119.5(10) yes
F1 Ba F1 . . 7_456 57.8(9) yes
F1 Ba F1 . . 7_556 71.6(10) yes
F1 Ba F1 . . 7_566 62.0(9) yes
F1 Ba F1 . . 8_566 59.0(10) yes
F1 Ba F1 . . 8_666 66.3(12) yes
F1 Ba F1 . . 8_676 64.0(9) yes
F1 Ba F1 . . 9_556 53.7(10) yes
F1 Ba F1 . . 9_656 70.6(11) yes
F1 Ba F1 . . 9_666 67.3(8) yes
F1 Ba F1 . . 10_666 168.0(11) yes
F1 Ba F1 . . 11_556 178.6(7) yes
F1 Ba F1 . . 12_566 166.6(9) yes
F1 Ba F1 . . 13_566 54.1(10) yes
F1 Ba F1 . . 13_666 72.2(11) yes
F1 Ba F1 . . 13_676 65.9(8) yes
F1 Ba F1 . . 14_456 57.0(10) yes
F1 Ba F1 . . 14_556 66.8(12) yes
F1 Ba F1 . . 14_566 66.3(8) yes
F1 Ba F1 . . 15_556 59.4(9) yes
F1 Ba F1 . . 15_656 69.5(11) yes
F1 Ba F1 . . 15_666 61.1(9) yes
F1 Ba F1 . . 16_556 165.2(11) yes
F1 Ba F1 . . 17_666 172.6(7) yes
F1 Ba F1 . . 18_566 172.6(11) yes
F1 Ba F1 . . 22_455 109.6(9) yes
F1 Ba F1 . . 22_555 119.7(10) yes
F1 Ba F1 . . 22_565 120.4(9) yes
F1 Ba F1 . . 23_565 107.2(10) yes
F1 Ba F1 . . 23_665 125.1(11) yes
F1 Ba F1 . . 23_675 115.5(9) yes
F1 Ba F1 . . 24_555 112.5(11) yes
F1 Ba F1 . . 24_655 122.4(11) yes
F1 Ba F1 . . 24_665 115.1(9) yes
F1 Ba F2 . . . 80.3(11) yes
F1 Ba F2 . . 1_565 74.9(13) yes
F1 Ba F2 . . 1_665 87.7(12) yes
F1 Ba F2 . . 10_556 98.3(11) yes
F1 Ba F2 . . 10_566 93.1(13) yes
F1 Ba F2 . . 10_666 105.8(12) yes
F1 Ba F1 2_665 . 3_565 12.8(11) yes
F1 Ba F1 2_665 . 4_565 119.5(9) yes
F1 Ba F1 2_665 . 4_665 107.6(11) yes
F1 Ba F1 2_665 . 4_675 121.2(10) yes
F1 Ba F1 2_665 . 5_455 117.4(9) yes
F1 Ba F1 2_665 . 5_555 112.9(13) yes
F1 Ba F1 2_665 . 5_565 120.3(11) yes
F1 Ba F1 2_665 . 6_555 114.1(8) yes
F1 Ba F1 2_665 . 6_655 108.9(12) yes
F1 Ba F1 2_665 . 6_665 125.7(11) yes
F1 Ba F1 2_665 . 7_456 64.0(8) yes
F1 Ba F1 2_665 . 7_556 59.0(12) yes
F1 Ba F1 2_665 . 7_566 66.3(11) yes
F1 Ba F1 2_665 . 8_566 67.3(9) yes
F1 Ba F1 2_665 . 8_666 53.7(13) yes
F1 Ba F1 2_665 . 8_676 70.6(11) yes
F1 Ba F1 2_665 . 9_556 62.0(10) yes
F1 Ba F1 2_665 . 9_656 57.8(12) yes
F1 Ba F1 2_665 . 9_666 71.6(10) yes
F1 Ba F1 2_665 . 10_666 178.6(7) yes
F1 Ba F1 2_665 . 11_556 166.6(13) yes
F1 Ba F1 2_665 . 12_566 168.0(11) yes
F1 Ba F1 2_665 . 13_566 61.1(9) yes
F1 Ba F1 2_665 . 13_666 59.4(11) yes
F1 Ba F1 2_665 . 13_676 69.5(10) yes
F1 Ba F1 2_665 . 14_456 65.9(9) yes
F1 Ba F1 2_665 . 14_556 54.1(12) yes
F1 Ba F1 2_665 . 14_566 72.2(11) yes
F1 Ba F1 2_665 . 15_556 66.3(9) yes
F1 Ba F1 2_665 . 15_656 57.0(12) yes
F1 Ba F1 2_665 . 15_666 66.8(12) yes
F1 Ba F1 2_665 . 16_556 172.6(7) yes
F1 Ba F1 2_665 . 17_666 165.2(14) yes
F1 Ba F1 2_665 . 18_566 172.6(12) yes
F1 Ba F1 2_665 . 22_455 115.5(8) yes
F1 Ba F1 2_665 . 22_555 107.2(12) yes
F1 Ba F1 2_665 . 22_565 125.1(11) yes
F1 Ba F1 2_665 . 23_565 115.1(8) yes
F1 Ba F1 2_665 . 23_665 112.5(13) yes
F1 Ba F1 2_665 . 23_675 122.4(11) yes
F1 Ba F1 2_665 . 24_555 120.4(9) yes
F1 Ba F1 2_665 . 24_655 109.6(12) yes
F1 Ba F1 2_665 . 24_665 119.7(10) yes
F1 Ba F2 2_665 . . 74.9(13) yes
F1 Ba F2 2_665 . 1_565 87.7(14) yes
F1 Ba F2 2_665 . 1_665 80.3(11) yes
F1 Ba F2 2_665 . 10_556 93.1(13) yes
F1 Ba F2 2_665 . 10_566 105.8(14) yes
F1 Ba F2 2_665 . 10_666 98.3(11) yes
F1 Ba F1 3_565 . 4_565 125.7(11) yes
F1 Ba F1 3_565 . 4_665 114.1(12) yes
F1 Ba F1 3_565 . 4_675 108.9(9) yes
F1 Ba F1 3_565 . 5_455 121.2(11) yes
F1 Ba F1 3_565 . 5_555 119.5(13) yes
F1 Ba F1 3_565 . 5_565 107.6(10) yes
F1 Ba F1 3_565 . 6_555 120.3(10) yes
F1 Ba F1 3_565 . 6_655 117.4(13) yes
F1 Ba F1 3_565 . 6_665 112.9(10) yes
F1 Ba F1 3_565 . 7_456 70.6(10) yes
F1 Ba F1 3_565 . 7_556 67.3(12) yes
F1 Ba F1 3_565 . 7_566 53.7(10) yes
F1 Ba F1 3_565 . 8_566 71.6(11) yes
F1 Ba F1 3_565 . 8_666 62.0(13) yes
F1 Ba F1 3_565 . 8_676 57.8(10) yes
F1 Ba F1 3_565 . 9_556 66.3(11) yes
F1 Ba F1 3_565 . 9_656 64.0(13) yes
F1 Ba F1 3_565 . 9_666 59.0(9) yes
F1 Ba F1 3_565 . 10_666 166.6(9) yes
F1 Ba F1 3_565 . 11_556 168.0(11) yes
F1 Ba F1 3_565 . 12_566 178.6(14) yes
F1 Ba F1 3_565 . 13_566 66.8(11) yes
F1 Ba F1 3_565 . 13_666 66.3(12) yes
F1 Ba F1 3_565 . 13_676 57.0(9) yes
F1 Ba F1 3_565 . 14_456 69.5(11) yes
F1 Ba F1 3_565 . 14_556 61.1(13) yes
F1 Ba F1 3_565 . 14_566 59.4(10) yes
F1 Ba F1 3_565 . 15_556 72.2(10) yes
F1 Ba F1 3_565 . 15_656 65.9(12) yes
F1 Ba F1 3_565 . 15_666 54.1(11) yes
F1 Ba F1 3_565 . 16_556 172.6(11) yes
F1 Ba F1 3_565 . 17_666 172.6(12) yes
F1 Ba F1 3_565 . 18_566 165.2(8) yes
F1 Ba F1 3_565 . 22_455 122.4(10) yes
F1 Ba F1 3_565 . 22_555 115.1(12) yes
F1 Ba F1 3_565 . 22_565 112.5(10) yes
F1 Ba F1 3_565 . 23_565 119.7(11) yes
F1 Ba F1 3_565 . 23_665 120.4(13) yes
F1 Ba F1 3_565 . 23_675 109.6(10) yes
F1 Ba F1 3_565 . 24_555 125.1(12) yes
F1 Ba F1 3_565 . 24_655 115.5(13) yes
F1 Ba F1 3_565 . 24_665 107.2(9) yes
F1 Ba F2 3_565 . . 87.7(12) yes
F1 Ba F2 3_565 . 1_565 80.3(14) yes
F1 Ba F2 3_565 . 1_665 74.9(13) yes
F1 Ba F2 3_565 . 10_556 105.8(12) yes
F1 Ba F2 3_565 . 10_566 98.3(14) yes
F1 Ba F2 3_565 . 10_666 93.1(13) yes
F1 Ba F1 4_565 . 4_665 101.6(10) yes
F1 Ba F1 4_565 . 4_675 107.4(10) yes
F1 Ba F1 4_565 . 5_455 10.4(11) yes
F1 Ba F1 4_565 . 5_555 97.9(10) yes
F1 Ba F1 4_565 . 5_565 101.0(8) yes
F1 Ba F1 4_565 . 6_655 92.2(11) yes
F1 Ba F1 4_565 . 6_665 97.9(11) yes
F1 Ba F1 4_565 . 7_456 55.6(11) yes
F1 Ba F1 4_565 . 7_556 120.3(8) yes
F1 Ba F1 4_565 . 7_566 134.4(10) yes
F1 Ba F1 4_565 . 8_566 54.1(11) yes
F1 Ba F1 4_565 . 8_666 122.4(9) yes
F1 Ba F1 4_565 . 8_676 124.1(11) yes
F1 Ba F1 4_565 . 9_556 59.4(11) yes
F1 Ba F1 4_565 . 9_656 130.7(9) yes
F1 Ba F1 4_565 . 9_666 133.3(11) yes
F1 Ba F1 4_565 . 10_666 62.0(9) yes
F1 Ba F1 4_565 . 11_556 66.3(11) yes
F1 Ba F1 4_565 . 12_566 53.7(10) yes
F1 Ba F1 4_565 . 13_566 59.0(11) yes
F1 Ba F1 4_565 . 13_666 127.1(8) yes
F1 Ba F1 4_565 . 13_676 136.8(10) yes
F1 Ba F1 4_565 . 14_456 56.4(11) yes
F1 Ba F1 4_565 . 14_556 128.4(9) yes
F1 Ba F1 4_565 . 14_566 126.4(10) yes
F1 Ba F1 4_565 . 15_556 53.6(11) yes
F1 Ba F1 4_565 . 15_656 118.0(9) yes
F1 Ba F1 4_565 . 15_666 128.4(13) yes
F1 Ba F1 4_565 . 16_556 54.1(10) yes
F1 Ba F1 4_565 . 17_666 61.1(9) yes
F1 Ba F1 4_565 . 18_566 66.8(11) yes
F1 Ba F1 4_565 . 19_665 120.4(9) yes
F1 Ba F1 4_565 . 20_555 125.1(11) yes
F1 Ba F1 4_565 . 21_565 112.5(10) yes
F1 Ba F1 4_565 . 22_555 95.8(9) yes
F1 Ba F1 4_565 . 22_565 102.5(9) yes
F1 Ba F1 4_565 . 23_665 93.0(11) yes
F1 Ba F1 4_565 . 23_675 97.4(10) yes
F1 Ba F1 4_565 . 24_655 102.8(10) yes
F1 Ba F1 4_565 . 24_665 106.5(9) yes
F1 Ba F2 4_565 . . 66.6(9) yes
F1 Ba F2 4_565 . 1_565 72.3(10) yes
F1 Ba F2 4_565 . 1_665 159.3(13) yes
F1 Ba F2 4_565 . 10_556 56.4(8) yes
F1 Ba F2 4_565 . 10_566 62.6(9) yes
F1 Ba F2 4_565 . 10_666 141.3(13) yes
F1 Ba F1 4_665 . 4_675 94.7(9) yes
F1 Ba F1 4_665 . 5_455 111.4(10) yes
F1 Ba F1 4_665 . 5_565 104.4(8) yes
F1 Ba F1 4_665 . 6_555 104.4(10) yes
F1 Ba F1 4_665 . 6_665 101.0(11) yes
F1 Ba F1 4_665 . 7_456 123.1(8) yes
F1 Ba F1 4_665 . 7_556 48.9(10) yes
F1 Ba F1 4_665 . 7_566 120.3(8) yes
F1 Ba F1 4_665 . 8_566 132.9(7) yes
F1 Ba F1 4_665 . 8_666 54.1(11) yes
F1 Ba F1 4_665 . 8_676 129.1(9) yes
F1 Ba F1 4_665 . 9_556 133.3(11) yes
F1 Ba F1 4_665 . 9_656 50.2(11) yes
F1 Ba F1 4_665 . 9_666 118.6(8) yes
F1 Ba F1 4_665 . 10_666 71.6(10) yes
F1 Ba F1 4_665 . 11_556 59.0(12) yes
F1 Ba F1 4_665 . 12_566 67.3(12) yes
F1 Ba F1 4_665 . 13_566 127.1(8) yes
F1 Ba F1 4_665 . 13_666 48.2(10) yes
F1 Ba F1 4_665 . 13_676 116.1(8) yes
F1 Ba F1 4_665 . 14_456 136.3(9) yes
F1 Ba F1 4_665 . 14_556 53.6(11) yes
F1 Ba F1 4_665 . 14_566 125.7(7) yes
F1 Ba F1 4_665 . 15_556 125.7(8) yes
F1 Ba F1 4_665 . 15_656 51.3(10) yes
F1 Ba F1 4_665 . 15_666 126.4(11) yes
F1 Ba F1 4_665 . 16_556 72.2(11) yes
F1 Ba F1 4_665 . 17_666 59.4(11) yes
F1 Ba F1 4_665 . 18_566 66.3(12) yes
F1 Ba F1 4_665 . 19_665 119.7(10) yes
F1 Ba F1 4_665 . 20_555 107.2(12) yes
F1 Ba F1 4_665 . 21_565 115.1(12) yes
F1 Ba F1 4_665 . 22_455 100.8(9) yes
F1 Ba F1 4_665 . 22_565 95.8(9) yes
F1 Ba F1 4_665 . 23_565 110.2(9) yes
F1 Ba F1 4_665 . 23_675 105.9(10) yes
F1 Ba F1 4_665 . 24_555 106.5(11) yes
F1 Ba F1 4_665 . 24_665 98.3(9) yes
F1 Ba F2 4_665 . . 70.7(6) yes
F1 Ba F2 4_665 . 1_565 164.5(12) yes
F1 Ba F2 4_665 . 1_665 63.9(7) yes
F1 Ba F2 4_665 . 10_556 62.7(5) yes
F1 Ba F2 4_665 . 10_566 146.6(12) yes
F1 Ba F2 4_665 . 10_666 55.3(6) yes
F1 Ba F1 4_675 . 5_455 102.3(10) yes
F1 Ba F1 4_675 . 5_555 92.2(11) yes
F1 Ba F1 4_675 . 5_565 10.6(10) yes
F1 Ba F1 4_675 . 6_555 111.4(10) yes
F1 Ba F1 4_675 . 6_655 102.3(9) yes
F1 Ba F1 4_675 . 7_456 139.7(10) yes
F1 Ba F1 4_675 . 7_556 123.1(8) yes
F1 Ba F1 4_675 . 7_566 55.6(11) yes
F1 Ba F1 4_675 . 8_566 129.1(10) yes
F1 Ba F1 4_675 . 8_666 124.1(10) yes
F1 Ba F1 4_675 . 8_676 53.9(10) yes
F1 Ba F1 4_675 . 9_556 130.7(13) yes
F1 Ba F1 4_675 . 9_656 113.7(9) yes
F1 Ba F1 4_675 . 9_666 50.2(10) yes
F1 Ba F1 4_675 . 10_666 57.8(9) yes
F1 Ba F1 4_675 . 11_556 64.0(8) yes
F1 Ba F1 4_675 . 12_566 70.6(10) yes
F1 Ba F1 4_675 . 13_566 136.8(10) yes
F1 Ba F1 4_675 . 13_666 116.1(8) yes
F1 Ba F1 4_675 . 13_676 51.9(10) yes
F1 Ba F1 4_675 . 14_456 126.6(11) yes
F1 Ba F1 4_675 . 14_556 118.0(9) yes
F1 Ba F1 4_675 . 14_566 51.3(10) yes
F1 Ba F1 4_675 . 15_556 136.3(11) yes
F1 Ba F1 4_675 . 15_656 126.6(9) yes
F1 Ba F1 4_675 . 15_666 56.4(11) yes
F1 Ba F1 4_675 . 16_556 65.9(8) yes
F1 Ba F1 4_675 . 17_666 69.5(10) yes
F1 Ba F1 4_675 . 18_566 57.0(9) yes
F1 Ba F1 4_675 . 19_665 109.6(9) yes
F1 Ba F1 4_675 . 20_555 115.5(8) yes
F1 Ba F1 4_675 . 21_565 122.4(10) yes
F1 Ba F1 4_675 . 22_455 112.3(10) yes
F1 Ba F1 4_675 . 22_555 100.8(9) yes
F1 Ba F1 4_675 . 23_565 105.9(9) yes
F1 Ba F1 4_675 . 23_665 97.4(9) yes
F1 Ba F1 4_675 . 24_555 102.8(11) yes
F1 Ba F1 4_675 . 24_655 91.1(10) yes
F1 Ba F2 4_675 . . 161.7(12) yes
F1 Ba F2 4_675 . 1_565 74.3(9) yes
F1 Ba F2 4_675 . 1_665 61.9(9) yes
F1 Ba F2 4_675 . 10_556 144.2(12) yes
F1 Ba F2 4_675 . 10_566 65.8(8) yes
F1 Ba F2 4_675 . 10_666 52.5(8) yes
F1 Ba F1 5_455 . 5_555 107.4(10) yes
F1 Ba F1 5_455 . 5_565 94.7(9) yes
F1 Ba F1 5_455 . 6_555 10.6(11) yes
F1 Ba F1 5_455 . 6_655 102.3(11) yes
F1 Ba F1 5_455 . 6_665 92.2(12) yes
F1 Ba F1 5_455 . 7_456 53.9(10) yes
F1 Ba F1 5_455 . 7_556 129.1(9) yes
F1 Ba F1 5_455 . 7_566 124.1(11) yes
F1 Ba F1 5_455 . 8_566 50.2(10) yes
F1 Ba F1 5_455 . 8_666 130.7(10) yes
F1 Ba F1 5_455 . 8_676 113.7(12) yes
F1 Ba F1 5_455 . 9_556 55.6(11) yes
F1 Ba F1 5_455 . 9_656 139.7(10) yes
F1 Ba F1 5_455 . 9_666 123.1(12) yes
F1 Ba F1 5_455 . 10_666 64.0(9) yes
F1 Ba F1 5_455 . 11_556 70.6(11) yes
F1 Ba F1 5_455 . 12_566 57.8(10) yes
F1 Ba F1 5_455 . 13_566 56.4(11) yes
F1 Ba F1 5_455 . 13_666 136.3(9) yes
F1 Ba F1 5_455 . 13_676 126.6(11) yes
F1 Ba F1 5_455 . 14_456 51.9(10) yes
F1 Ba F1 5_455 . 14_556 136.8(10) yes
F1 Ba F1 5_455 . 14_566 116.1(11) yes
F1 Ba F1 5_455 . 15_556 51.3(10) yes
F1 Ba F1 5_455 . 15_656 126.6(10) yes
F1 Ba F1 5_455 . 15_666 118.0(13) yes
F1 Ba F1 5_455 . 16_556 57.0(10) yes
F1 Ba F1 5_455 . 17_666 65.9(9) yes
F1 Ba F1 5_455 . 18_566 69.5(11) yes
F1 Ba F1 5_455 . 19_665 115.5(9) yes
F1 Ba F1 5_455 . 20_555 122.4(11) yes
F1 Ba F1 5_455 . 21_565 109.6(10) yes
F1 Ba F1 5_455 . 22_555 105.9(10) yes
F1 Ba F1 5_455 . 22_565 97.4(10) yes
F1 Ba F1 5_455 . 23_665 102.8(12) yes
F1 Ba F1 5_455 . 23_675 91.1(11) yes
F1 Ba F1 5_455 . 24_655 112.3(10) yes
F1 Ba F1 5_455 . 24_665 100.8(10) yes
F1 Ba F2 5_455 . . 74.3(10) yes
F1 Ba F2 5_455 . 1_565 61.9(10) yes
F1 Ba F2 5_455 . 1_665 161.7(12) yes
F1 Ba F2 5_455 . 10_556 65.8(9) yes
F1 Ba F2 5_455 . 10_566 52.5(10) yes
F1 Ba F2 5_455 . 10_666 144.2(12) yes
F1 Ba F1 5_555 . 5_565 101.6(11) yes
F1 Ba F1 5_555 . 6_555 101.0(10) yes
F1 Ba F1 5_555 . 6_655 10.4(9) yes
F1 Ba F1 5_555 . 6_665 97.9(13) yes
F1 Ba F1 5_555 . 7_456 124.1(10) yes
F1 Ba F1 5_555 . 7_556 54.1(11) yes
F1 Ba F1 5_555 . 7_566 122.4(9) yes
F1 Ba F1 5_555 . 8_566 133.3(8) yes
F1 Ba F1 5_555 . 8_666 59.4(12) yes
F1 Ba F1 5_555 . 8_676 130.7(10) yes
F1 Ba F1 5_555 . 9_556 134.4(12) yes
F1 Ba F1 5_555 . 9_656 55.6(12) yes
F1 Ba F1 5_555 . 9_666 120.3(9) yes
F1 Ba F1 5_555 . 10_666 66.3(12) yes
F1 Ba F1 5_555 . 11_556 53.7(13) yes
F1 Ba F1 5_555 . 12_566 62.0(13) yes
F1 Ba F1 5_555 . 13_566 128.4(9) yes
F1 Ba F1 5_555 . 13_666 53.6(11) yes
F1 Ba F1 5_555 . 13_676 118.0(9) yes
F1 Ba F1 5_555 . 14_456 136.8(10) yes
F1 Ba F1 5_555 . 14_556 59.0(12) yes
F1 Ba F1 5_555 . 14_566 127.1(8) yes
F1 Ba F1 5_555 . 15_556 126.4(9) yes
F1 Ba F1 5_555 . 15_656 56.4(12) yes
F1 Ba F1 5_555 . 15_666 128.4(11) yes
F1 Ba F1 5_555 . 16_556 66.8(12) yes
F1 Ba F1 5_555 . 17_666 54.1(12) yes
F1 Ba F1 5_555 . 18_566 61.1(13) yes
F1 Ba F1 5_555 . 19_665 125.1(11) yes
F1 Ba F1 5_555 . 20_555 112.5(13) yes
F1 Ba F1 5_555 . 21_565 120.4(13) yes
F1 Ba F1 5_555 . 22_455 97.4(9) yes
F1 Ba F1 5_555 . 22_565 93.0(11) yes
F1 Ba F1 5_555 . 23_565 106.5(9) yes
F1 Ba F1 5_555 . 23_675 102.8(12) yes
F1 Ba F1 5_555 . 24_555 102.5(12) yes
F1 Ba F1 5_555 . 24_665 95.8(11) yes
F1 Ba F2 5_555 . . 72.3(9) yes
F1 Ba F2 5_555 . 1_565 159.3(13) yes
F1 Ba F2 5_555 . 1_665 66.6(8) yes
F1 Ba F2 5_555 . 10_556 62.6(8) yes
F1 Ba F2 5_555 . 10_566 141.3(13) yes
F1 Ba F2 5_555 . 10_666 56.4(7) yes
F1 Ba F1 5_565 . 6_555 104.4(9) yes
F1 Ba F1 5_565 . 6_655 111.4(9) yes
F1 Ba F1 5_565 . 7_456 129.1(10) yes
F1 Ba F1 5_565 . 7_556 132.9(7) yes
F1 Ba F1 5_565 . 7_566 54.1(11) yes
F1 Ba F1 5_565 . 8_566 118.6(9) yes
F1 Ba F1 5_565 . 8_666 133.3(8) yes
F1 Ba F1 5_565 . 8_676 50.2(10) yes
F1 Ba F1 5_565 . 9_556 120.3(12) yes
F1 Ba F1 5_565 . 9_656 123.1(8) yes
F1 Ba F1 5_565 . 9_666 48.9(10) yes
F1 Ba F1 5_565 . 10_666 59.0(10) yes
F1 Ba F1 5_565 . 11_556 67.3(9) yes
F1 Ba F1 5_565 . 12_566 71.6(11) yes
F1 Ba F1 5_565 . 13_566 126.4(10) yes
F1 Ba F1 5_565 . 13_666 125.7(7) yes
F1 Ba F1 5_565 . 13_676 51.3(10) yes
F1 Ba F1 5_565 . 14_456 116.1(11) yes
F1 Ba F1 5_565 . 14_556 127.1(8) yes
F1 Ba F1 5_565 . 14_566 48.2(10) yes
F1 Ba F1 5_565 . 15_556 125.7(10) yes
F1 Ba F1 5_565 . 15_656 136.3(8) yes
F1 Ba F1 5_565 . 15_666 53.6(11) yes
F1 Ba F1 5_565 . 16_556 66.3(8) yes
F1 Ba F1 5_565 . 17_666 72.2(11) yes
F1 Ba F1 5_565 . 18_566 59.4(10) yes
F1 Ba F1 5_565 . 19_665 107.2(10) yes
F1 Ba F1 5_565 . 20_555 115.1(8) yes
F1 Ba F1 5_565 . 21_565 119.7(11) yes
F1 Ba F1 5_565 . 22_455 105.9(9) yes
F1 Ba F1 5_565 . 22_555 110.2(9) yes
F1 Ba F1 5_565 . 23_565 98.3(8) yes
F1 Ba F1 5_565 . 23_665 106.5(9) yes
F1 Ba F1 5_565 . 24_555 95.8(10) yes
F1 Ba F1 5_565 . 24_655 100.8(10) yes
F1 Ba F2 5_565 . . 164.5(12) yes
F1 Ba F2 5_565 . 1_565 63.9(9) yes
F1 Ba F2 5_565 . 1_665 70.7(7) yes
F1 Ba F2 5_565 . 10_556 146.6(12) yes
F1 Ba F2 5_565 . 10_566 55.3(7) yes
F1 Ba F2 5_565 . 10_666 62.7(7) yes
F1 Ba F1 6_555 . 6_655 94.7(11) yes
F1 Ba F1 6_555 . 6_665 101.6(11) yes
F1 Ba F1 6_555 . 7_456 50.2(10) yes
F1 Ba F1 6_555 . 7_556 118.6(8) yes
F1 Ba F1 6_555 . 7_566 133.3(11) yes
F1 Ba F1 6_555 . 8_566 48.9(10) yes
F1 Ba F1 6_555 . 8_666 120.3(9) yes
F1 Ba F1 6_555 . 8_676 123.1(12) yes
F1 Ba F1 6_555 . 9_556 54.1(11) yes
F1 Ba F1 6_555 . 9_656 129.1(9) yes
F1 Ba F1 6_555 . 9_666 132.9(11) yes
F1 Ba F1 6_555 . 10_666 67.3(8) yes
F1 Ba F1 6_555 . 11_556 71.6(10) yes
F1 Ba F1 6_555 . 12_566 59.0(9) yes
F1 Ba F1 6_555 . 13_566 53.6(11) yes
F1 Ba F1 6_555 . 13_666 125.7(8) yes
F1 Ba F1 6_555 . 13_676 136.3(11) yes
F1 Ba F1 6_555 . 14_456 51.3(10) yes
F1 Ba F1 6_555 . 14_556 126.4(9) yes
F1 Ba F1 6_555 . 14_566 125.7(10) yes
F1 Ba F1 6_555 . 15_556 48.2(10) yes
F1 Ba F1 6_555 . 15_656 116.1(9) yes
F1 Ba F1 6_555 . 15_666 127.1(13) yes
F1 Ba F1 6_555 . 16_556 59.4(9) yes
F1 Ba F1 6_555 . 17_666 66.3(9) yes
F1 Ba F1 6_555 . 18_566 72.2(10) yes
F1 Ba F1 6_555 . 19_665 115.1(9) yes
F1 Ba F1 6_555 . 20_555 119.7(10) yes
F1 Ba F1 6_555 . 21_565 107.2(9) yes
F1 Ba F1 6_555 . 22_555 98.3(9) yes
F1 Ba F1 6_555 . 22_565 106.5(9) yes
F1 Ba F1 6_555 . 23_665 95.8(11) yes
F1 Ba F1 6_555 . 23_675 100.8(10) yes
F1 Ba F1 6_555 . 24_655 105.9(10) yes
F1 Ba F1 6_555 . 24_665 110.2(9) yes
F1 Ba F2 6_555 . . 63.9(9) yes
F1 Ba F2 6_555 . 1_565 70.7(9) yes
F1 Ba F2 6_555 . 1_665 164.5(12) yes
F1 Ba F2 6_555 . 10_556 55.3(8) yes
F1 Ba F2 6_555 . 10_566 62.7(9) yes
F1 Ba F2 6_555 . 10_666 146.6(12) yes
F1 Ba F1 6_655 . 6_665 107.4(12) yes
F1 Ba F1 6_655 . 7_456 113.7(9) yes
F1 Ba F1 6_655 . 7_556 50.2(11) yes
F1 Ba F1 6_655 . 7_566 130.7(9) yes
F1 Ba F1 6_655 . 8_566 123.1(8) yes
F1 Ba F1 6_655 . 8_666 55.6(12) yes
F1 Ba F1 6_655 . 8_676 139.7(10) yes
F1 Ba F1 6_655 . 9_556 124.1(11) yes
F1 Ba F1 6_655 . 9_656 53.9(11) yes
F1 Ba F1 6_655 . 9_666 129.1(9) yes
F1 Ba F1 6_655 . 10_666 70.6(11) yes
F1 Ba F1 6_655 . 11_556 57.8(12) yes
F1 Ba F1 6_655 . 12_566 64.0(13) yes
F1 Ba F1 6_655 . 13_566 118.0(9) yes
F1 Ba F1 6_655 . 13_666 51.3(10) yes
F1 Ba F1 6_655 . 13_676 126.6(9) yes
F1 Ba F1 6_655 . 14_456 126.6(10) yes
F1 Ba F1 6_655 . 14_556 56.4(12) yes
F1 Ba F1 6_655 . 14_566 136.3(8) yes
F1 Ba F1 6_655 . 15_556 116.1(9) yes
F1 Ba F1 6_655 . 15_656 51.9(11) yes
F1 Ba F1 6_655 . 15_666 136.8(12) yes
F1 Ba F1 6_655 . 16_556 69.5(11) yes
F1 Ba F1 6_655 . 17_666 57.0(12) yes
F1 Ba F1 6_655 . 18_566 65.9(12) yes
F1 Ba F1 6_655 . 19_665 122.4(11) yes
F1 Ba F1 6_655 . 20_555 109.6(12) yes
F1 Ba F1 6_655 . 21_565 115.5(13) yes
F1 Ba F1 6_655 . 22_455 91.1(10) yes
F1 Ba F1 6_655 . 22_565 102.8(10) yes
F1 Ba F1 6_655 . 23_565 100.8(10) yes
F1 Ba F1 6_655 . 23_675 112.3(10) yes
F1 Ba F1 6_655 . 24_555 97.4(12) yes
F1 Ba F1 6_655 . 24_655 13.4(8) yes
F1 Ba F1 6_655 . 24_665 105.9(10) yes
F1 Ba F2 6_655 . . 61.9(8) yes
F1 Ba F2 6_655 . 1_565 161.7(12) yes
F1 Ba F2 6_655 . 1_665 74.3(8) yes
F1 Ba F2 6_655 . 10_556 52.5(7) yes
F1 Ba F2 6_655 . 10_566 144.2(13) yes
F1 Ba F2 6_655 . 10_666 65.8(7) yes
F1 Ba F1 6_665 . 7_456 130.7(13) yes
F1 Ba F1 6_665 . 7_556 133.3(11) yes
F1 Ba F1 6_665 . 7_566 59.4(11) yes
F1 Ba F1 6_665 . 8_566 120.3(12) yes
F1 Ba F1 6_665 . 8_666 134.4(12) yes
F1 Ba F1 6_665 . 8_676 55.6(11) yes
F1 Ba F1 6_665 . 9_556 122.4(14) yes
F1 Ba F1 6_665 . 9_656 124.1(11) yes
F1 Ba F1 6_665 . 9_666 54.1(11) yes
F1 Ba F1 6_665 . 10_666 53.7(10) yes
F1 Ba F1 6_665 . 11_556 62.0(10) yes
F1 Ba F1 6_665 . 12_566 66.3(11) yes
F1 Ba F1 6_665 . 13_566 128.4(13) yes
F1 Ba F1 6_665 . 13_666 126.4(11) yes
F1 Ba F1 6_665 . 13_676 56.4(11) yes
F1 Ba F1 6_665 . 14_456 118.0(13) yes
F1 Ba F1 6_665 . 14_556 128.4(11) yes
F1 Ba F1 6_665 . 14_566 53.6(11) yes
F1 Ba F1 6_665 . 15_556 127.1(13) yes
F1 Ba F1 6_665 . 15_656 136.8(12) yes
F1 Ba F1 6_665 . 15_666 59.0(11) yes
F1 Ba F1 6_665 . 16_556 61.1(9) yes
F1 Ba F1 6_665 . 17_666 66.8(12) yes
F1 Ba F1 6_665 . 18_566 54.1(11) yes
F1 Ba F1 6_665 . 19_665 112.5(11) yes
F1 Ba F1 6_665 . 20_555 120.4(9) yes
F1 Ba F1 6_665 . 21_565 125.1(12) yes
F1 Ba F1 6_665 . 22_455 102.8(11) yes
F1 Ba F1 6_665 . 22_555 106.5(11) yes
F1 Ba F1 6_665 . 23_565 95.8(10) yes
F1 Ba F1 6_665 . 23_665 102.5(12) yes
F1 Ba F1 6_665 . 24_555 93.0(12) yes
F1 Ba F1 6_665 . 24_655 97.4(12) yes
F1 Ba F2 6_665 . . 159.3(13) yes
F1 Ba F2 6_665 . 1_565 66.6(12) yes
F1 Ba F2 6_665 . 1_665 72.3(11) yes
F1 Ba F2 6_665 . 10_556 141.3(13) yes
F1 Ba F2 6_665 . 10_566 56.4(11) yes
F1 Ba F2 6_665 . 10_666 62.6(11) yes
F1 Ba F1 7_456 . 7_556 94.7(9) yes
F1 Ba F1 7_456 . 7_566 107.4(10) yes
F1 Ba F1 7_456 . 8_566 10.6(10) yes
F1 Ba F1 7_456 . 8_666 92.2(11) yes
F1 Ba F1 7_456 . 8_676 102.3(10) yes
F1 Ba F1 7_456 . 9_556 10.4(12) yes
F1 Ba F1 7_456 . 9_656 102.3(9) yes
F1 Ba F1 7_456 . 9_666 111.4(10) yes
F1 Ba F1 7_456 . 10_666 117.4(8) yes
F1 Ba F1 7_456 . 11_556 121.2(10) yes
F1 Ba F1 7_456 . 12_566 108.9(9) yes
F1 Ba F1 7_456 . 13_666 100.8(9) yes
F1 Ba F1 7_456 . 13_676 112.3(10) yes
F1 Ba F1 7_456 . 14_556 97.4(9) yes
F1 Ba F1 7_456 . 14_566 105.9(9) yes
F1 Ba F1 7_456 . 15_656 91.1(10) yes
F1 Ba F1 7_456 . 15_666 102.8(11) yes
F1 Ba F1 7_456 . 16_556 109.6(9) yes
F1 Ba F1 7_456 . 17_666 115.5(8) yes
F1 Ba F1 7_456 . 18_566 122.4(10) yes
F1 Ba F1 7_456 . 19_665 65.9(8) yes
F1 Ba F1 7_456 . 20_555 69.5(10) yes
F1 Ba F1 7_456 . 21_565 57.0(9) yes
F1 Ba F1 7_456 . 22_455 51.9(10) yes
F1 Ba F1 7_456 . 22_555 116.1(8) yes
F1 Ba F1 7_456 . 22_565 136.8(10) yes
F1 Ba F1 7_456 . 23_565 51.3(10) yes
F1 Ba F1 7_456 . 23_665 118.0(9) yes
F1 Ba F1 7_456 . 23_675 126.6(11) yes
F1 Ba F1 7_456 . 24_555 56.4(11) yes
F1 Ba F1 7_456 . 24_655 126.6(9) yes
F1 Ba F1 7_456 . 24_665 136.3(11) yes
F1 Ba F2 7_456 . . 52.5(8) yes
F1 Ba F2 7_456 . 1_565 65.8(8) yes
F1 Ba F2 7_456 . 1_665 144.2(12) yes
F1 Ba F2 7_456 . 10_556 61.9(9) yes
F1 Ba F2 7_456 . 10_566 74.3(9) yes
F1 Ba F2 7_456 . 10_666 161.7(12) yes
F1 Ba F1 7_556 . 7_566 101.6(10) yes
F1 Ba F1 7_556 . 8_566 104.4(8) yes
F1 Ba F1 7_556 . 8_676 111.4(10) yes
F1 Ba F1 7_556 . 9_556 101.0(11) yes
F1 Ba F1 7_556 . 9_666 104.4(10) yes
F1 Ba F1 7_556 . 10_666 120.3(11) yes
F1 Ba F1 7_556 . 11_556 107.6(11) yes
F1 Ba F1 7_556 . 12_566 114.1(12) yes
F1 Ba F1 7_556 . 13_566 95.8(9) yes
F1 Ba F1 7_556 . 13_676 100.8(9) yes
F1 Ba F1 7_556 . 14_456 105.9(10) yes
F1 Ba F1 7_556 . 14_566 110.2(9) yes
F1 Ba F1 7_556 . 15_556 98.3(9) yes
F1 Ba F1 7_556 . 15_666 106.5(11) yes
F1 Ba F1 7_556 . 16_556 119.7(10) yes
F1 Ba F1 7_556 . 17_666 107.2(12) yes
F1 Ba F1 7_556 . 18_566 115.1(12) yes
F1 Ba F1 7_556 . 19_665 72.2(11) yes
F1 Ba F1 7_556 . 20_555 59.4(11) yes
F1 Ba F1 7_556 . 21_565 66.3(12) yes
F1 Ba F1 7_556 . 22_455 116.1(8) yes
F1 Ba F1 7_556 . 22_555 48.2(10) yes
F1 Ba F1 7_556 . 22_565 127.1(8) yes
F1 Ba F1 7_556 . 23_565 125.7(7) yes
F1 Ba F1 7_556 . 23_665 53.6(11) yes
F1 Ba F1 7_556 . 23_675 136.3(9) yes
F1 Ba F1 7_556 . 24_555 126.4(11) yes
F1 Ba F1 7_556 . 24_655 51.3(10) yes
F1 Ba F1 7_556 . 24_665 125.7(8) yes
F1 Ba F2 7_556 . . 55.3(6) yes
F1 Ba F2 7_556 . 1_565 146.6(12) yes
F1 Ba F2 7_556 . 1_665 62.7(5) yes
F1 Ba F2 7_556 . 10_556 63.9(7) yes
F1 Ba F2 7_556 . 10_566 164.5(12) yes
F1 Ba F2 7_556 . 10_666 70.7(6) yes
F1 Ba F1 7_566 . 8_566 101.0(8) yes
F1 Ba F1 7_566 . 8_666 97.9(10) yes
F1 Ba F1 7_566 . 8_676 10.4(11) yes
F1 Ba F1 7_566 . 9_556 97.9(11) yes
F1 Ba F1 7_566 . 9_656 92.2(11) yes
F1 Ba F1 7_566 . 10_666 112.9(10) yes
F1 Ba F1 7_566 . 11_556 119.5(9) yes
F1 Ba F1 7_566 . 12_566 125.7(11) yes
F1 Ba F1 7_566 . 13_566 102.5(9) yes
F1 Ba F1 7_566 . 13_666 95.8(9) yes
F1 Ba F1 7_566 . 14_456 97.4(10) yes
F1 Ba F1 7_566 . 14_556 93.0(11) yes
F1 Ba F1 7_566 . 15_556 106.5(9) yes
F1 Ba F1 7_566 . 15_656 102.8(10) yes
F1 Ba F1 7_566 . 16_556 120.4(9) yes
F1 Ba F1 7_566 . 17_666 125.1(11) yes
F1 Ba F1 7_566 . 18_566 112.5(10) yes
F1 Ba F1 7_566 . 19_665 54.1(10) yes
F1 Ba F1 7_566 . 20_555 61.1(9) yes
F1 Ba F1 7_566 . 21_565 66.8(11) yes
F1 Ba F1 7_566 . 22_455 136.8(10) yes
F1 Ba F1 7_566 . 22_555 127.1(8) yes
F1 Ba F1 7_566 . 22_565 59.0(11) yes
F1 Ba F1 7_566 . 23_565 126.4(10) yes
F1 Ba F1 7_566 . 23_665 128.4(9) yes
F1 Ba F1 7_566 . 23_675 56.4(11) yes
F1 Ba F1 7_566 . 24_555 128.4(13) yes
F1 Ba F1 7_566 . 24_655 118.0(9) yes
F1 Ba F1 7_566 . 24_665 53.6(11) yes
F1 Ba F2 7_566 . . 141.3(13) yes
F1 Ba F2 7_566 . 1_565 62.6(9) yes
F1 Ba F2 7_566 . 1_665 56.4(8) yes
F1 Ba F2 7_566 . 10_556 159.3(13) yes
F1 Ba F2 7_566 . 10_566 72.3(10) yes
F1 Ba F2 7_566 . 10_666 66.6(9) yes
F1 Ba F1 8_566 . 8_666 101.6(11) yes
F1 Ba F1 8_566 . 8_676 94.7(9) yes
F1 Ba F1 8_566 . 9_656 111.4(9) yes
F1 Ba F1 8_566 . 9_666 104.4(9) yes
F1 Ba F1 8_566 . 10_666 114.1(9) yes
F1 Ba F1 8_566 . 11_556 120.3(11) yes
F1 Ba F1 8_566 . 12_566 107.6(10) yes
F1 Ba F1 8_566 . 13_666 110.2(9) yes
F1 Ba F1 8_566 . 13_676 105.9(9) yes
F1 Ba F1 8_566 . 14_556 106.5(9) yes
F1 Ba F1 8_566 . 14_566 98.3(8) yes
F1 Ba F1 8_566 . 15_656 100.8(10) yes
F1 Ba F1 8_566 . 15_666 95.8(10) yes
F1 Ba F1 8_566 . 16_556 107.2(10) yes
F1 Ba F1 8_566 . 17_666 115.1(8) yes
F1 Ba F1 8_566 . 18_566 119.7(11) yes
F1 Ba F1 8_566 . 19_665 66.3(8) yes
F1 Ba F1 8_566 . 20_555 72.2(11) yes
F1 Ba F1 8_566 . 21_565 59.4(10) yes
F1 Ba F1 8_566 . 22_455 51.3(10) yes
F1 Ba F1 8_566 . 22_555 125.7(7) yes
F1 Ba F1 8_566 . 22_565 126.4(10) yes
F1 Ba F1 8_566 . 23_565 48.2(10) yes
F1 Ba F1 8_566 . 23_665 127.1(8) yes
F1 Ba F1 8_566 . 23_675 116.1(11) yes
F1 Ba F1 8_566 . 24_555 53.6(11) yes
F1 Ba F1 8_566 . 24_655 136.3(8) yes
F1 Ba F1 8_566 . 24_665 125.7(10) yes
F1 Ba F2 8_566 . . 62.7(7) yes
F1 Ba F2 8_566 . 1_565 55.3(7) yes
F1 Ba F2 8_566 . 1_665 146.6(12) yes
F1 Ba F2 8_566 . 10_556 70.7(7) yes
F1 Ba F2 8_566 . 10_566 63.9(9) yes
F1 Ba F2 8_566 . 10_666 164.5(12) yes
F1 Ba F1 8_666 . 8_676 107.4(10) yes
F1 Ba F1 8_666 . 9_556 97.9(13) yes
F1 Ba F1 8_666 . 9_656 10.4(9) yes
F1 Ba F1 8_666 . 9_666 101.0(10) yes
F1 Ba F1 8_666 . 10_666 125.7(12) yes
F1 Ba F1 8_666 . 11_556 112.9(13) yes
F1 Ba F1 8_666 . 12_566 119.5(13) yes
F1 Ba F1 8_666 . 13_566 93.0(11) yes
F1 Ba F1 8_666 . 13_666 8.6(10) yes
F1 Ba F1 8_666 . 13_676 97.4(9) yes
F1 Ba F1 8_666 . 14_456 102.8(12) yes
F1 Ba F1 8_666 . 14_566 106.5(9) yes
F1 Ba F1 8_666 . 15_556 95.8(11) yes
F1 Ba F1 8_666 . 15_666 102.5(12) yes
F1 Ba F1 8_666 . 16_556 125.1(11) yes
F1 Ba F1 8_666 . 17_666 112.5(13) yes
F1 Ba F1 8_666 . 18_566 120.4(13) yes
F1 Ba F1 8_666 . 19_665 66.8(12) yes
F1 Ba F1 8_666 . 20_555 54.1(12) yes
F1 Ba F1 8_666 . 21_565 61.1(13) yes
F1 Ba F1 8_666 . 22_455 118.0(9) yes
F1 Ba F1 8_666 . 22_555 53.6(11) yes
F1 Ba F1 8_666 . 22_565 128.4(9) yes
F1 Ba F1 8_666 . 23_565 127.1(8) yes
F1 Ba F1 8_666 . 23_665 59.0(12) yes
F1 Ba F1 8_666 . 23_675 136.8(10) yes
F1 Ba F1 8_666 . 24_555 128.4(11) yes
F1 Ba F1 8_666 . 24_655 56.4(12) yes
F1 Ba F1 8_666 . 24_665 126.4(9) yes
F1 Ba F2 8_666 . . 56.4(7) yes
F1 Ba F2 8_666 . 1_565 141.3(13) yes
F1 Ba F2 8_666 . 1_665 62.6(8) yes
F1 Ba F2 8_666 . 10_556 66.6(8) yes
F1 Ba F2 8_666 . 10_566 159.3(13) yes
F1 Ba F2 8_666 . 10_666 72.3(9) yes
F1 Ba F1 8_676 . 9_556 92.2(12) yes
F1 Ba F1 8_676 . 9_656 102.3(11) yes
F1 Ba F1 8_676 . 10_666 108.9(10) yes
F1 Ba F1 8_676 . 11_556 117.4(9) yes
F1 Ba F1 8_676 . 12_566 121.2(11) yes
F1 Ba F1 8_676 . 13_566 97.4(10) yes
F1 Ba F1 8_676 . 13_666 105.9(10) yes
F1 Ba F1 8_676 . 13_676 13.4(11) yes
F1 Ba F1 8_676 . 14_456 91.1(11) yes
F1 Ba F1 8_676 . 14_556 102.8(12) yes
F1 Ba F1 8_676 . 15_556 100.8(10) yes
F1 Ba F1 8_676 . 15_656 112.3(10) yes
F1 Ba F1 8_676 . 16_556 115.5(9) yes
F1 Ba F1 8_676 . 17_666 122.4(11) yes
F1 Ba F1 8_676 . 18_566 109.6(10) yes
F1 Ba F1 8_676 . 19_665 57.0(10) yes
F1 Ba F1 8_676 . 20_555 65.9(9) yes
F1 Ba F1 8_676 . 21_565 69.5(11) yes
F1 Ba F1 8_676 . 22_455 126.6(11) yes
F1 Ba F1 8_676 . 22_555 136.3(9) yes
F1 Ba F1 8_676 . 22_565 56.4(11) yes
F1 Ba F1 8_676 . 23_565 116.1(11) yes
F1 Ba F1 8_676 . 23_665 136.8(10) yes
F1 Ba F1 8_676 . 23_675 51.9(10) yes
F1 Ba F1 8_676 . 24_555 118.0(13) yes
F1 Ba F1 8_676 . 24_655 126.6(10) yes
F1 Ba F1 8_676 . 24_665 51.3(10) yes
F1 Ba F2 8_676 . . 144.2(12) yes
F1 Ba F2 8_676 . 1_565 52.5(10) yes
F1 Ba F2 8_676 . 1_665 65.8(9) yes
F1 Ba F2 8_676 . 10_556 161.7(12) yes
F1 Ba F2 8_676 . 10_566 61.9(10) yes
F1 Ba F2 8_676 . 10_666 74.3(10) yes
F1 Ba F1 9_556 . 9_656 107.4(12) yes
F1 Ba F1 9_556 . 9_666 101.6(11) yes
F1 Ba F1 9_556 . 10_666 119.5(10) yes
F1 Ba F1 9_556 . 11_556 125.7(11) yes
F1 Ba F1 9_556 . 12_566 112.9(10) yes
F1 Ba F1 9_556 . 13_666 106.5(11) yes
F1 Ba F1 9_556 . 13_676 102.8(11) yes
F1 Ba F1 9_556 . 14_556 102.5(12) yes
F1 Ba F1 9_556 . 14_566 95.8(10) yes
F1 Ba F1 9_556 . 15_556 8.6(11) yes
F1 Ba F1 9_556 . 15_656 97.4(12) yes
F1 Ba F1 9_556 . 15_666 93.0(12) yes
F1 Ba F1 9_556 . 16_556 112.5(11) yes
F1 Ba F1 9_556 . 17_666 120.4(9) yes
F1 Ba F1 9_556 . 18_566 125.1(12) yes
F1 Ba F1 9_556 . 19_665 61.1(9) yes
F1 Ba F1 9_556 . 20_555 66.8(12) yes
F1 Ba F1 9_556 . 21_565 54.1(11) yes
F1 Ba F1 9_556 . 22_455 56.4(11) yes
F1 Ba F1 9_556 . 22_555 126.4(11) yes
F1 Ba F1 9_556 . 22_565 128.4(13) yes
F1 Ba F1 9_556 . 23_565 53.6(11) yes
F1 Ba F1 9_556 . 23_665 128.4(11) yes
F1 Ba F1 9_556 . 23_675 118.0(13) yes
F1 Ba F1 9_556 . 24_555 59.0(11) yes
F1 Ba F1 9_556 . 24_655 136.8(12) yes
F1 Ba F1 9_556 . 24_665 127.1(13) yes
F1 Ba F2 9_556 . . 62.6(11) yes
F1 Ba F2 9_556 . 1_565 56.4(11) yes
F1 Ba F2 9_556 . 1_665 141.3(13) yes
F1 Ba F2 9_556 . 10_556 72.3(11) yes
F1 Ba F2 9_556 . 10_566 66.6(12) yes
F1 Ba F2 9_556 . 10_666 159.3(13) yes
F1 Ba F1 9_656 . 9_666 94.7(11) yes
F1 Ba F1 9_656 . 10_666 121.2(11) yes
F1 Ba F1 9_656 . 11_556 108.9(12) yes
F1 Ba F1 9_656 . 12_566 117.4(13) yes
F1 Ba F1 9_656 . 13_566 102.8(10) yes
F1 Ba F1 9_656 . 13_676 91.1(10) yes
F1 Ba F1 9_656 . 14_456 112.3(10) yes
F1 Ba F1 9_656 . 14_566 100.8(10) yes
F1 Ba F1 9_656 . 15_556 105.9(10) yes
F1 Ba F1 9_656 . 15_666 97.4(12) yes
F1 Ba F1 9_656 . 16_556 122.4(11) yes
F1 Ba F1 9_656 . 17_666 109.6(12) yes
F1 Ba F1 9_656 . 18_566 115.5(13) yes
F1 Ba F1 9_656 . 19_665 69.5(11) yes
F1 Ba F1 9_656 . 20_555 57.0(12) yes
F1 Ba F1 9_656 . 21_565 65.9(12) yes
F1 Ba F1 9_656 . 22_455 126.6(9) yes
F1 Ba F1 9_656 . 22_555 51.3(10) yes
F1 Ba F1 9_656 . 22_565 118.0(9) yes
F1 Ba F1 9_656 . 23_565 136.3(8) yes
F1 Ba F1 9_656 . 23_665 56.4(12) yes
F1 Ba F1 9_656 . 23_675 126.6(10) yes
F1 Ba F1 9_656 . 24_555 136.8(12) yes
F1 Ba F1 9_656 . 24_655 51.9(11) yes
F1 Ba F1 9_656 . 24_665 116.1(9) yes
F1 Ba F2 9_656 . . 65.8(7) yes
F1 Ba F2 9_656 . 1_565 144.2(13) yes
F1 Ba F2 9_656 . 1_665 52.5(7) yes
F1 Ba F2 9_656 . 10_556 74.3(8) yes
F1 Ba F2 9_656 . 10_566 161.7(12) yes
F1 Ba F2 9_656 . 10_666 61.9(8) yes
F1 Ba F1 9_666 . 10_666 107.6(9) yes
F1 Ba F1 9_666 . 11_556 114.1(8) yes
F1 Ba F1 9_666 . 12_566 120.3(10) yes
F1 Ba F1 9_666 . 13_566 106.5(9) yes
F1 Ba F1 9_666 . 13_666 98.3(9) yes
F1 Ba F1 9_666 . 14_456 100.8(10) yes
F1 Ba F1 9_666 . 14_556 95.8(11) yes
F1 Ba F1 9_666 . 15_556 110.2(9) yes
F1 Ba F1 9_666 . 15_656 105.9(10) yes
F1 Ba F1 9_666 . 16_556 115.1(9) yes
F1 Ba F1 9_666 . 17_666 119.7(10) yes
F1 Ba F1 9_666 . 18_566 107.2(9) yes
F1 Ba F1 9_666 . 19_665 59.4(9) yes
F1 Ba F1 9_666 . 20_555 66.3(9) yes
F1 Ba F1 9_666 . 21_565 72.2(10) yes
F1 Ba F1 9_666 . 22_455 136.3(11) yes
F1 Ba F1 9_666 . 22_555 125.7(8) yes
F1 Ba F1 9_666 . 22_565 53.6(11) yes
F1 Ba F1 9_666 . 23_565 125.7(10) yes
F1 Ba F1 9_666 . 23_665 126.4(9) yes
F1 Ba F1 9_666 . 23_675 51.3(10) yes
F1 Ba F1 9_666 . 24_555 127.1(13) yes
F1 Ba F1 9_666 . 24_655 116.1(9) yes
F1 Ba F1 9_666 . 24_665 48.2(10) yes
F1 Ba F2 9_666 . . 146.6(12) yes
F1 Ba F2 9_666 . 1_565 62.7(9) yes
F1 Ba F2 9_666 . 1_665 55.3(8) yes
F1 Ba F2 9_666 . 10_556 164.5(12) yes
F1 Ba F2 9_666 . 10_566 70.7(9) yes
F1 Ba F2 9_666 . 10_666 63.9(9) yes
F1 Ba F1 10_666 . 13_566 120.4(9) yes
F1 Ba F1 10_666 . 13_666 119.7(10) yes
F1 Ba F1 10_666 . 13_676 109.6(9) yes
F1 Ba F1 10_666 . 14_456 115.5(9) yes
F1 Ba F1 10_666 . 14_556 125.1(11) yes
F1 Ba F1 10_666 . 14_566 107.2(10) yes
F1 Ba F1 10_666 . 15_556 115.1(9) yes
F1 Ba F1 10_666 . 15_656 122.4(11) yes
F1 Ba F1 10_666 . 15_666 112.5(11) yes
F1 Ba F1 10_666 . 17_666 14.7(12) yes
F1 Ba F1 10_666 . 19_665 165.2(11) yes
F1 Ba F1 10_666 . 20_555 172.6(7) yes
F1 Ba F1 10_666 . 21_565 172.6(11) yes
F1 Ba F1 10_666 . 22_455 65.9(8) yes
F1 Ba F1 10_666 . 22_555 72.2(11) yes
F1 Ba F1 10_666 . 22_565 54.1(10) yes
F1 Ba F1 10_666 . 23_565 66.3(8) yes
F1 Ba F1 10_666 . 23_665 66.8(12) yes
F1 Ba F1 10_666 . 23_675 57.0(10) yes
F1 Ba F1 10_666 . 24_555 61.1(9) yes
F1 Ba F1 10_666 . 24_655 69.5(11) yes
F1 Ba F1 10_666 . 24_665 59.4(9) yes
F1 Ba F2 10_666 . . 105.8(12) yes
F1 Ba F2 10_666 . 1_565 93.1(13) yes
F1 Ba F2 10_666 . 1_665 98.3(11) yes
F1 Ba F2 10_666 . 10_556 87.7(12) yes
F1 Ba F2 10_666 . 10_566 74.9(13) yes
F1 Ba F2 10_666 . 10_666 80.3(11) yes
F1 Ba F1 11_556 . 12_566 12.8(11) yes
F1 Ba F1 11_556 . 13_566 125.1(11) yes
F1 Ba F1 11_556 . 13_666 107.2(12) yes
F1 Ba F1 11_556 . 13_676 115.5(8) yes
F1 Ba F1 11_556 . 14_456 122.4(11) yes
F1 Ba F1 11_556 . 14_556 112.5(13) yes
F1 Ba F1 11_556 . 14_566 115.1(8) yes
F1 Ba F1 11_556 . 15_556 119.7(10) yes
F1 Ba F1 11_556 . 15_656 109.6(12) yes
F1 Ba F1 11_556 . 15_666 120.4(9) yes
F1 Ba F1 11_556 . 19_665 172.6(7) yes
F1 Ba F1 11_556 . 20_555 165.2(14) yes
F1 Ba F1 11_556 . 21_565 172.6(12) yes
F1 Ba F1 11_556 . 22_455 69.5(10) yes
F1 Ba F1 11_556 . 22_555 59.4(11) yes
F1 Ba F1 11_556 . 22_565 61.1(9) yes
F1 Ba F1 11_556 . 23_565 72.2(11) yes
F1 Ba F1 11_556 . 23_665 54.1(12) yes
F1 Ba F1 11_556 . 23_675 65.9(9) yes
F1 Ba F1 11_556 . 24_555 66.8(12) yes
F1 Ba F1 11_556 . 24_655 57.0(12) yes
F1 Ba F1 11_556 . 24_665 66.3(9) yes
F1 Ba F2 11_556 . . 98.3(11) yes
F1 Ba F2 11_556 . 1_565 105.8(14) yes
F1 Ba F2 11_556 . 1_665 93.1(13) yes
F1 Ba F2 11_556 . 10_556 80.3(11) yes
F1 Ba F2 11_556 . 10_566 87.7(14) yes
F1 Ba F2 11_556 . 10_666 74.9(13) yes
F1 Ba F1 12_566 . 13_566 112.5(10) yes
F1 Ba F1 12_566 . 13_666 115.1(12) yes
F1 Ba F1 12_566 . 13_676 122.4(10) yes
F1 Ba F1 12_566 . 14_456 109.6(10) yes
F1 Ba F1 12_566 . 14_556 120.4(13) yes
F1 Ba F1 12_566 . 14_566 119.7(11) yes
F1 Ba F1 12_566 . 15_556 107.2(9) yes
F1 Ba F1 12_566 . 15_656 115.5(13) yes
F1 Ba F1 12_566 . 15_666 125.1(12) yes
F1 Ba F1 12_566 . 19_665 172.6(11) yes
F1 Ba F1 12_566 . 20_555 172.6(12) yes
F1 Ba F1 12_566 . 21_565 165.2(8) yes
F1 Ba F1 12_566 . 22_455 57.0(9) yes
F1 Ba F1 12_566 . 22_555 66.3(12) yes
F1 Ba F1 12_566 . 22_565 66.8(11) yes
F1 Ba F1 12_566 . 23_565 59.4(10) yes
F1 Ba F1 12_566 . 23_665 61.1(13) yes
F1 Ba F1 12_566 . 23_675 69.5(11) yes
F1 Ba F1 12_566 . 24_555 54.1(11) yes
F1 Ba F1 12_566 . 24_655 65.9(12) yes
F1 Ba F1 12_566 . 24_665 72.2(10) yes
F1 Ba F2 12_566 . . 93.1(13) yes
F1 Ba F2 12_566 . 1_565 98.3(14) yes
F1 Ba F2 12_566 . 1_665 105.8(12) yes
F1 Ba F2 12_566 . 10_556 74.9(13) yes
F1 Ba F2 12_566 . 10_566 80.3(14) yes
F1 Ba F2 12_566 . 10_666 87.7(12) yes
F1 Ba F1 13_566 . 13_666 101.6(10) yes
F1 Ba F1 13_566 . 13_676 107.4(10) yes
F1 Ba F1 13_566 . 14_456 10.4(11) yes
F1 Ba F1 13_566 . 14_556 97.9(10) yes
F1 Ba F1 13_566 . 14_566 101.0(8) yes
F1 Ba F1 13_566 . 15_656 92.2(11) yes
F1 Ba F1 13_566 . 15_666 97.9(11) yes
F1 Ba F1 13_566 . 16_556 112.9(10) yes
F1 Ba F1 13_566 . 17_666 119.5(9) yes
F1 Ba F1 13_566 . 18_566 125.7(11) yes
F1 Ba F1 13_566 . 19_665 62.0(9) yes
F1 Ba F1 13_566 . 20_555 66.3(11) yes
F1 Ba F1 13_566 . 21_565 53.7(10) yes
F1 Ba F1 13_566 . 22_455 55.6(11) yes
F1 Ba F1 13_566 . 22_555 120.3(8) yes
F1 Ba F1 13_566 . 22_565 134.4(10) yes
F1 Ba F1 13_566 . 23_565 54.1(11) yes
F1 Ba F1 13_566 . 23_665 122.4(9) yes
F1 Ba F1 13_566 . 23_675 124.1(11) yes
F1 Ba F1 13_566 . 24_555 59.4(11) yes
F1 Ba F1 13_566 . 24_655 130.7(9) yes
F1 Ba F1 13_566 . 24_665 133.3(11) yes
F1 Ba F2 13_566 . . 56.4(8) yes
F1 Ba F2 13_566 . 1_565 62.6(9) yes
F1 Ba F2 13_566 . 1_665 141.3(13) yes
F1 Ba F2 13_566 . 10_556 66.6(9) yes
F1 Ba F2 13_566 . 10_566 72.3(10) yes
F1 Ba F2 13_566 . 10_666 159.3(13) yes
F1 Ba F1 13_666 . 13_676 94.7(9) yes
F1 Ba F1 13_666 . 14_456 111.4(10) yes
F1 Ba F1 13_666 . 14_566 104.4(8) yes
F1 Ba F1 13_666 . 15_556 104.4(10) yes
F1 Ba F1 13_666 . 15_666 101.0(11) yes
F1 Ba F1 13_666 . 16_556 120.3(11) yes
F1 Ba F1 13_666 . 17_666 107.6(11) yes
F1 Ba F1 13_666 . 18_566 114.1(12) yes
F1 Ba F1 13_666 . 19_665 71.6(10) yes
F1 Ba F1 13_666 . 20_555 59.0(12) yes
F1 Ba F1 13_666 . 21_565 67.3(12) yes
F1 Ba F1 13_666 . 22_455 123.1(8) yes
F1 Ba F1 13_666 . 22_555 48.9(10) yes
F1 Ba F1 13_666 . 22_565 120.3(8) yes
F1 Ba F1 13_666 . 23_565 132.9(7) yes
F1 Ba F1 13_666 . 23_665 54.1(11) yes
F1 Ba F1 13_666 . 23_675 129.1(9) yes
F1 Ba F1 13_666 . 24_555 133.3(11) yes
F1 Ba F1 13_666 . 24_655 50.2(11) yes
F1 Ba F1 13_666 . 24_665 118.6(8) yes
F1 Ba F2 13_666 . . 62.7(5) yes
F1 Ba F2 13_666 . 1_565 146.6(12) yes
F1 Ba F2 13_666 . 1_665 55.3(6) yes
F1 Ba F2 13_666 . 10_556 70.7(6) yes
F1 Ba F2 13_666 . 10_566 164.5(12) yes
F1 Ba F2 13_666 . 10_666 63.9(7) yes
F1 Ba F1 13_676 . 14_456 102.3(10) yes
F1 Ba F1 13_676 . 14_556 92.2(11) yes
F1 Ba F1 13_676 . 14_566 10.6(10) yes
F1 Ba F1 13_676 . 15_556 111.4(10) yes
F1 Ba F1 13_676 . 15_656 102.3(9) yes
F1 Ba F1 13_676 . 15_666 10.4(12) yes
F1 Ba F1 13_676 . 16_556 117.4(8) yes
F1 Ba F1 13_676 . 17_666 121.2(10) yes
F1 Ba F1 13_676 . 18_566 108.9(9) yes
F1 Ba F1 13_676 . 19_665 57.8(9) yes
F1 Ba F1 13_676 . 20_555 64.0(8) yes
F1 Ba F1 13_676 . 21_565 70.6(10) yes
F1 Ba F1 13_676 . 22_455 139.7(10) yes
F1 Ba F1 13_676 . 22_555 123.1(8) yes
F1 Ba F1 13_676 . 22_565 55.6(11) yes
F1 Ba F1 13_676 . 23_565 129.1(10) yes
F1 Ba F1 13_676 . 23_665 124.1(10) yes
F1 Ba F1 13_676 . 23_675 53.9(10) yes
F1 Ba F1 13_676 . 24_555 130.7(13) yes
F1 Ba F1 13_676 . 24_655 113.7(9) yes
F1 Ba F1 13_676 . 24_665 50.2(10) yes
F1 Ba F2 13_676 . . 144.2(12) yes
F1 Ba F2 13_676 . 1_565 65.8(8) yes
F1 Ba F2 13_676 . 1_665 52.5(8) yes
F1 Ba F2 13_676 . 10_556 161.7(12) yes
F1 Ba F2 13_676 . 10_566 74.3(9) yes
F1 Ba F2 13_676 . 10_666 61.9(9) yes
F1 Ba F1 14_456 . 14_556 107.4(10) yes
F1 Ba F1 14_456 . 14_566 94.7(9) yes
F1 Ba F1 14_456 . 15_656 102.3(11) yes
F1 Ba F1 14_456 . 15_666 92.2(12) yes
F1 Ba F1 14_456 . 16_556 108.9(10) yes
F1 Ba F1 14_456 . 17_666 117.4(9) yes
F1 Ba F1 14_456 . 18_566 121.2(11) yes
F1 Ba F1 14_456 . 19_665 64.0(9) yes
F1 Ba F1 14_456 . 20_555 70.6(11) yes
F1 Ba F1 14_456 . 21_565 57.8(10) yes
F1 Ba F1 14_456 . 22_455 53.9(10) yes
F1 Ba F1 14_456 . 22_555 129.1(9) yes
F1 Ba F1 14_456 . 22_565 124.1(11) yes
F1 Ba F1 14_456 . 23_565 50.2(10) yes
F1 Ba F1 14_456 . 23_665 130.7(10) yes
F1 Ba F1 14_456 . 23_675 113.7(12) yes
F1 Ba F1 14_456 . 24_555 55.6(11) yes
F1 Ba F1 14_456 . 24_655 139.7(10) yes
F1 Ba F1 14_456 . 24_665 123.1(12) yes
F1 Ba F2 14_456 . . 65.8(9) yes
F1 Ba F2 14_456 . 1_565 52.5(10) yes
F1 Ba F2 14_456 . 1_665 144.2(12) yes
F1 Ba F2 14_456 . 10_556 74.3(10) yes
F1 Ba F2 14_456 . 10_566 61.9(10) yes
F1 Ba F2 14_456 . 10_666 161.7(12) yes
F1 Ba F1 14_556 . 14_566 101.6(11) yes
F1 Ba F1 14_556 . 15_556 101.0(10) yes
F1 Ba F1 14_556 . 15_666 97.9(13) yes
F1 Ba F1 14_556 . 16_556 125.7(12) yes
F1 Ba F1 14_556 . 17_666 112.9(13) yes
F1 Ba F1 14_556 . 18_566 119.5(13) yes
F1 Ba F1 14_556 . 19_665 66.3(12) yes
F1 Ba F1 14_556 . 20_555 53.7(13) yes
F1 Ba F1 14_556 . 21_565 62.0(13) yes
F1 Ba F1 14_556 . 22_455 124.1(10) yes
F1 Ba F1 14_556 . 22_555 54.1(11) yes
F1 Ba F1 14_556 . 22_565 122.4(9) yes
F1 Ba F1 14_556 . 23_565 133.3(8) yes
F1 Ba F1 14_556 . 23_665 59.4(12) yes
F1 Ba F1 14_556 . 23_675 130.7(10) yes
F1 Ba F1 14_556 . 24_555 134.4(12) yes
F1 Ba F1 14_556 . 24_655 55.6(12) yes
F1 Ba F1 14_556 . 24_665 120.3(9) yes
F1 Ba F2 14_556 . . 62.6(8) yes
F1 Ba F2 14_556 . 1_565 141.3(13) yes
F1 Ba F2 14_556 . 1_665 56.4(7) yes
F1 Ba F2 14_556 . 10_556 72.3(9) yes
F1 Ba F2 14_556 . 10_566 159.3(13) yes
F1 Ba F2 14_556 . 10_666 66.6(8) yes
F1 Ba F1 14_566 . 15_556 104.4(9) yes
F1 Ba F1 14_566 . 15_656 111.4(9) yes
F1 Ba F1 14_566 . 16_556 114.1(9) yes
F1 Ba F1 14_566 . 17_666 120.3(11) yes
F1 Ba F1 14_566 . 18_566 107.6(10) yes
F1 Ba F1 14_566 . 19_665 59.0(10) yes
F1 Ba F1 14_566 . 20_555 67.3(9) yes
F1 Ba F1 14_566 . 21_565 71.6(11) yes
F1 Ba F1 14_566 . 22_455 129.1(10) yes
F1 Ba F1 14_566 . 22_555 132.9(7) yes
F1 Ba F1 14_566 . 22_565 54.1(11) yes
F1 Ba F1 14_566 . 23_565 118.6(9) yes
F1 Ba F1 14_566 . 23_665 133.3(8) yes
F1 Ba F1 14_566 . 23_675 50.2(10) yes
F1 Ba F1 14_566 . 24_555 120.3(12) yes
F1 Ba F1 14_566 . 24_655 123.1(8) yes
F1 Ba F1 14_566 . 24_665 48.9(10) yes
F1 Ba F2 14_566 . . 146.6(12) yes
F1 Ba F2 14_566 . 1_565 55.3(7) yes
F1 Ba F2 14_566 . 1_665 62.7(7) yes
F1 Ba F2 14_566 . 10_556 164.5(12) yes
F1 Ba F2 14_566 . 10_566 63.9(9) yes
F1 Ba F2 14_566 . 10_666 70.7(7) yes
F1 Ba F1 15_556 . 15_656 94.7(11) yes
F1 Ba F1 15_556 . 15_666 101.6(11) yes
F1 Ba F1 15_556 . 16_556 107.6(9) yes
F1 Ba F1 15_556 . 17_666 114.1(8) yes
F1 Ba F1 15_556 . 18_566 120.3(10) yes
F1 Ba F1 15_556 . 19_665 67.3(8) yes
F1 Ba F1 15_556 . 20_555 71.6(10) yes
F1 Ba F1 15_556 . 21_565 59.0(9) yes
F1 Ba F1 15_556 . 22_455 50.2(10) yes
F1 Ba F1 15_556 . 22_555 118.6(8) yes
F1 Ba F1 15_556 . 22_565 133.3(11) yes
F1 Ba F1 15_556 . 23_565 48.9(10) yes
F1 Ba F1 15_556 . 23_665 120.3(9) yes
F1 Ba F1 15_556 . 23_675 123.1(12) yes
F1 Ba F1 15_556 . 24_555 54.1(11) yes
F1 Ba F1 15_556 . 24_655 129.1(9) yes
F1 Ba F1 15_556 . 24_665 132.9(11) yes
F1 Ba F2 15_556 . . 55.3(8) yes
F1 Ba F2 15_556 . 1_565 62.7(9) yes
F1 Ba F2 15_556 . 1_665 146.6(12) yes
F1 Ba F2 15_556 . 10_556 63.9(9) yes
F1 Ba F2 15_556 . 10_566 70.7(9) yes
F1 Ba F2 15_556 . 10_666 164.5(12) yes
F1 Ba F1 15_656 . 15_666 107.4(12) yes
F1 Ba F1 15_656 . 16_556 121.2(11) yes
F1 Ba F1 15_656 . 17_666 108.9(12) yes
F1 Ba F1 15_656 . 18_566 117.4(13) yes
F1 Ba F1 15_656 . 19_665 70.6(11) yes
F1 Ba F1 15_656 . 20_555 57.8(12) yes
F1 Ba F1 15_656 . 21_565 64.0(13) yes
F1 Ba F1 15_656 . 22_455 113.7(9) yes
F1 Ba F1 15_656 . 22_555 50.2(11) yes
F1 Ba F1 15_656 . 22_565 130.7(9) yes
F1 Ba F1 15_656 . 23_565 123.1(8) yes
F1 Ba F1 15_656 . 23_665 55.6(12) yes
F1 Ba F1 15_656 . 23_675 139.7(10) yes
F1 Ba F1 15_656 . 24_555 124.1(11) yes
F1 Ba F1 15_656 . 24_655 53.9(11) yes
F1 Ba F1 15_656 . 24_665 129.1(9) yes
F1 Ba F2 15_656 . . 52.5(7) yes
F1 Ba F2 15_656 . 1_565 144.2(13) yes
F1 Ba F2 15_656 . 1_665 65.8(7) yes
F1 Ba F2 15_656 . 10_556 61.9(8) yes
F1 Ba F2 15_656 . 10_566 161.7(12) yes
F1 Ba F2 15_656 . 10_666 74.3(8) yes
F1 Ba F1 15_666 . 16_556 119.5(10) yes
F1 Ba F1 15_666 . 17_666 125.7(11) yes
F1 Ba F1 15_666 . 18_566 112.9(10) yes
F1 Ba F1 15_666 . 19_665 53.7(10) yes
F1 Ba F1 15_666 . 20_555 62.0(10) yes
F1 Ba F1 15_666 . 21_565 66.3(11) yes
F1 Ba F1 15_666 . 22_455 130.7(13) yes
F1 Ba F1 15_666 . 22_555 133.3(11) yes
F1 Ba F1 15_666 . 22_565 59.4(11) yes
F1 Ba F1 15_666 . 23_565 120.3(12) yes
F1 Ba F1 15_666 . 23_665 134.4(12) yes
F1 Ba F1 15_666 . 23_675 55.6(11) yes
F1 Ba F1 15_666 . 24_555 122.4(14) yes
F1 Ba F1 15_666 . 24_655 124.1(11) yes
F1 Ba F1 15_666 . 24_665 54.1(11) yes
F1 Ba F2 15_666 . . 141.3(13) yes
F1 Ba F2 15_666 . 1_565 56.4(11) yes
F1 Ba F2 15_666 . 1_665 62.6(11) yes
F1 Ba F2 15_666 . 10_556 159.3(13) yes
F1 Ba F2 15_666 . 10_566 66.6(12) yes
F1 Ba F2 15_666 . 10_666 72.3(11) yes
F1 Ba F1 16_556 . 17_666 12.8(12) yes
F1 Ba F1 16_556 . 18_566 12.8(10) yes
F1 Ba F1 16_556 . 19_665 168.0(11) yes
F1 Ba F1 16_556 . 20_555 178.6(7) yes
F1 Ba F1 16_556 . 21_565 166.6(9) yes
F1 Ba F1 16_556 . 22_455 57.8(9) yes
F1 Ba F1 16_556 . 22_555 71.6(10) yes
F1 Ba F1 16_556 . 22_565 62.0(9) yes
F1 Ba F1 16_556 . 23_565 59.0(10) yes
F1 Ba F1 16_556 . 23_665 66.3(12) yes
F1 Ba F1 16_556 . 23_675 64.0(9) yes
F1 Ba F1 16_556 . 24_555 53.7(10) yes
F1 Ba F1 16_556 . 24_655 70.6(11) yes
F1 Ba F1 16_556 . 24_665 67.3(8) yes
F1 Ba F2 16_556 . . 98.3(11) yes
F1 Ba F2 16_556 . 1_565 93.1(13) yes
F1 Ba F2 16_556 . 1_665 105.8(12) yes
F1 Ba F2 16_556 . 10_556 80.3(11) yes
F1 Ba F2 16_556 . 10_566 74.9(13) yes
F1 Ba F2 16_556 . 10_666 87.7(12) yes
F1 Ba F1 17_666 . 19_665 178.6(7) yes
F1 Ba F1 17_666 . 20_555 166.6(13) yes
F1 Ba F1 17_666 . 21_565 168.0(11) yes
F1 Ba F1 17_666 . 22_455 64.0(8) yes
F1 Ba F1 17_666 . 22_555 59.0(12) yes
F1 Ba F1 17_666 . 22_565 66.3(11) yes
F1 Ba F1 17_666 . 23_565 67.3(9) yes
F1 Ba F1 17_666 . 23_665 53.7(13) yes
F1 Ba F1 17_666 . 23_675 70.6(11) yes
F1 Ba F1 17_666 . 24_555 62.0(10) yes
F1 Ba F1 17_666 . 24_655 57.8(12) yes
F1 Ba F1 17_666 . 24_665 71.6(10) yes
F1 Ba F2 17_666 . . 93.1(13) yes
F1 Ba F2 17_666 . 1_565 105.8(14) yes
F1 Ba F2 17_666 . 1_665 98.3(11) yes
F1 Ba F2 17_666 . 10_556 74.9(13) yes
F1 Ba F2 17_666 . 10_566 87.7(14) yes
F1 Ba F2 17_666 . 10_666 80.3(11) yes
F1 Ba F1 18_566 . 19_665 166.6(9) yes
F1 Ba F1 18_566 . 20_555 168.0(11) yes
F1 Ba F1 18_566 . 21_565 178.6(14) yes
F1 Ba F1 18_566 . 22_455 70.6(10) yes
F1 Ba F1 18_566 . 22_555 67.3(12) yes
F1 Ba F1 18_566 . 22_565 53.7(10) yes
F1 Ba F1 18_566 . 23_565 71.6(11) yes
F1 Ba F1 18_566 . 23_665 62.0(13) yes
F1 Ba F1 18_566 . 23_675 57.8(10) yes
F1 Ba F1 18_566 . 24_555 66.3(11) yes
F1 Ba F1 18_566 . 24_655 64.0(13) yes
F1 Ba F1 18_566 . 24_665 59.0(9) yes
F1 Ba F2 18_566 . . 105.8(12) yes
F1 Ba F2 18_566 . 1_565 98.3(14) yes
F1 Ba F2 18_566 . 1_665 93.1(13) yes
F1 Ba F2 18_566 . 10_556 87.7(12) yes
F1 Ba F2 18_566 . 10_566 80.3(14) yes
F1 Ba F2 18_566 . 10_666 74.9(13) yes
F1 Ba F1 19_665 . 20_555 12.8(12) yes
F1 Ba F1 19_665 . 21_565 12.8(10) yes
F1 Ba F1 19_665 . 22_455 117.4(8) yes
F1 Ba F1 19_665 . 22_555 120.3(11) yes
F1 Ba F1 19_665 . 22_565 112.9(10) yes
F1 Ba F1 19_665 . 23_565 114.1(9) yes
F1 Ba F1 19_665 . 23_665 125.7(12) yes
F1 Ba F1 19_665 . 23_675 108.9(10) yes
F1 Ba F1 19_665 . 24_555 119.5(10) yes
F1 Ba F1 19_665 . 24_655 121.2(11) yes
F1 Ba F1 19_665 . 24_665 107.6(9) yes
F1 Ba F2 19_665 . . 87.7(12) yes
F1 Ba F2 19_665 . 1_565 74.9(13) yes
F1 Ba F2 19_665 . 1_665 80.3(11) yes
F1 Ba F2 19_665 . 10_556 105.8(12) yes
F1 Ba F2 19_665 . 10_566 93.1(13) yes
F1 Ba F2 19_665 . 10_666 98.3(11) yes
F1 Ba F1 20_555 . 21_565 12.8(11) yes
F1 Ba F1 20_555 . 22_455 121.2(10) yes
F1 Ba F1 20_555 . 22_555 107.6(11) yes
F1 Ba F1 20_555 . 22_565 119.5(9) yes
F1 Ba F1 20_555 . 23_565 120.3(11) yes
F1 Ba F1 20_555 . 23_665 112.9(13) yes
F1 Ba F1 20_555 . 23_675 117.4(9) yes
F1 Ba F1 20_555 . 24_555 125.7(11) yes
F1 Ba F1 20_555 . 24_655 108.9(12) yes
F1 Ba F1 20_555 . 24_665 114.1(8) yes
F1 Ba F2 20_555 . . 80.3(11) yes
F1 Ba F2 20_555 . 1_565 87.7(14) yes
F1 Ba F2 20_555 . 1_665 74.9(13) yes
F1 Ba F2 20_555 . 10_556 98.3(11) yes
F1 Ba F2 20_555 . 10_566 105.8(14) yes
F1 Ba F2 20_555 . 10_666 93.1(13) yes
F1 Ba F1 21_565 . 22_455 108.9(9) yes
F1 Ba F1 21_565 . 22_555 114.1(12) yes
F1 Ba F1 21_565 . 22_565 125.7(11) yes
F1 Ba F1 21_565 . 23_565 107.6(10) yes
F1 Ba F1 21_565 . 23_665 119.5(13) yes
F1 Ba F1 21_565 . 23_675 121.2(11) yes
F1 Ba F1 21_565 . 24_555 112.9(10) yes
F1 Ba F1 21_565 . 24_655 117.4(13) yes
F1 Ba F1 21_565 . 24_665 120.3(10) yes
F1 Ba F2 21_565 . . 74.9(13) yes
F1 Ba F2 21_565 . 1_565 80.3(14) yes
F1 Ba F2 21_565 . 1_665 87.7(12) yes
F1 Ba F2 21_565 . 10_556 93.1(13) yes
F1 Ba F2 21_565 . 10_566 98.3(14) yes
F1 Ba F2 21_565 . 10_666 105.8(12) yes
F1 Ba F1 22_455 . 22_555 94.7(9) yes
F1 Ba F1 22_455 . 22_565 107.4(10) yes
F1 Ba F1 22_455 . 23_565 10.6(10) yes
F1 Ba F1 22_455 . 23_665 92.2(11) yes
F1 Ba F1 22_455 . 23_675 102.3(10) yes
F1 Ba F1 22_455 . 24_555 10.4(12) yes
F1 Ba F1 22_455 . 24_655 102.3(9) yes
F1 Ba F1 22_455 . 24_665 111.4(10) yes
F1 Ba F2 22_455 . . 61.9(9) yes
F1 Ba F2 22_455 . 1_565 74.3(9) yes
F1 Ba F2 22_455 . 1_665 161.7(12) yes
F1 Ba F2 22_455 . 10_556 52.5(8) yes
F1 Ba F2 22_455 . 10_566 65.8(8) yes
F1 Ba F2 22_455 . 10_666 144.2(12) yes
F1 Ba F1 22_555 . 22_565 101.6(10) yes
F1 Ba F1 22_555 . 23_565 104.4(8) yes
F1 Ba F1 22_555 . 23_665 5.4(11) yes
F1 Ba F1 22_555 . 23_675 111.4(10) yes
F1 Ba F1 22_555 . 24_555 101.0(11) yes
F1 Ba F1 22_555 . 24_655 10.6(7) yes
F1 Ba F1 22_555 . 24_665 104.4(10) yes
F1 Ba F2 22_555 . . 63.9(7) yes
F1 Ba F2 22_555 . 1_565 164.5(12) yes
F1 Ba F2 22_555 . 1_665 70.7(6) yes
F1 Ba F2 22_555 . 10_556 55.3(6) yes
F1 Ba F2 22_555 . 10_566 146.6(12) yes
F1 Ba F2 22_555 . 10_666 62.7(5) yes
F1 Ba F1 22_565 . 23_565 101.0(8) yes
F1 Ba F1 22_565 . 23_665 97.9(10) yes
F1 Ba F1 22_565 . 23_675 10.4(11) yes
F1 Ba F1 22_565 . 24_555 97.9(11) yes
F1 Ba F1 22_565 . 24_655 92.2(11) yes
F1 Ba F1 22_565 . 24_665 5.4(10) yes
F1 Ba F2 22_565 . . 159.3(13) yes
F1 Ba F2 22_565 . 1_565 72.3(10) yes
F1 Ba F2 22_565 . 1_665 66.6(9) yes
F1 Ba F2 22_565 . 10_556 141.3(13) yes
F1 Ba F2 22_565 . 10_566 62.6(9) yes
F1 Ba F2 22_565 . 10_666 56.4(8) yes
F1 Ba F1 23_565 . 23_665 101.6(11) yes
F1 Ba F1 23_565 . 23_675 94.7(9) yes
F1 Ba F1 23_565 . 24_555 5.4(11) yes
F1 Ba F1 23_565 . 24_655 111.4(9) yes
F1 Ba F1 23_565 . 24_665 104.4(9) yes
F1 Ba F2 23_565 . . 70.7(7) yes
F1 Ba F2 23_565 . 1_565 63.9(9) yes
F1 Ba F2 23_565 . 1_665 164.5(12) yes
F1 Ba F2 23_565 . 10_556 62.7(7) yes
F1 Ba F2 23_565 . 10_566 55.3(7) yes
F1 Ba F2 23_565 . 10_666 146.6(12) yes
F1 Ba F1 23_665 . 23_675 107.4(10) yes
F1 Ba F1 23_665 . 24_555 97.9(13) yes
F1 Ba F1 23_665 . 24_655 10.4(9) yes
F1 Ba F1 23_665 . 24_665 101.0(10) yes
F1 Ba F2 23_665 . . 66.6(8) yes
F1 Ba F2 23_665 . 1_565 159.3(13) yes
F1 Ba F2 23_665 . 1_665 72.3(9) yes
F1 Ba F2 23_665 . 10_556 56.4(7) yes
F1 Ba F2 23_665 . 10_566 141.3(13) yes
F1 Ba F2 23_665 . 10_666 62.6(8) yes
F1 Ba F1 23_675 . 24_555 92.2(12) yes
F1 Ba F1 23_675 . 24_655 102.3(11) yes
F1 Ba F1 23_675 . 24_665 10.6(11) yes
F1 Ba F2 23_675 . . 161.7(12) yes
F1 Ba F2 23_675 . 1_565 61.9(10) yes
F1 Ba F2 23_675 . 1_665 74.3(10) yes
F1 Ba F2 23_675 . 10_556 144.2(12) yes
F1 Ba F2 23_675 . 10_566 52.5(10) yes
F1 Ba F2 23_675 . 10_666 65.8(9) yes
F1 Ba F1 24_555 . 24_655 107.4(12) yes
F1 Ba F1 24_555 . 24_665 101.6(11) yes
F1 Ba F2 24_555 . . 72.3(11) yes
F1 Ba F2 24_555 . 1_565 66.6(12) yes
F1 Ba F2 24_555 . 1_665 159.3(13) yes
F1 Ba F2 24_555 . 10_556 62.6(11) yes
F1 Ba F2 24_555 . 10_566 56.4(11) yes
F1 Ba F2 24_555 . 10_666 141.3(13) yes
F1 Ba F1 24_655 . 24_665 94.7(11) yes
F1 Ba F2 24_655 . . 74.3(8) yes
F1 Ba F2 24_655 . 1_565 161.7(12) yes
F1 Ba F2 24_655 . 1_665 61.9(8) yes
F1 Ba F2 24_655 . 10_556 65.8(7) yes
F1 Ba F2 24_655 . 10_566 144.2(13) yes
F1 Ba F2 24_655 . 10_666 52.5(7) yes
F1 Ba F2 24_665 . . 164.5(12) yes
F1 Ba F2 24_665 . 1_565 70.7(9) yes
F1 Ba F2 24_665 . 1_665 63.9(9) yes
F1 Ba F2 24_665 . 10_556 146.6(12) yes
F1 Ba F2 24_665 . 10_566 62.7(9) yes
F1 Ba F2 24_665 . 10_666 55.3(8) yes
F2 Ba F2 . . 1_565 117.6(4) yes
F2 Ba F2 . . 1_665 117.6(4) yes
F2 Ba F2 . . 10_556 18.2(14) yes
F2 Ba F2 . . 10_566 120.83(13) yes
F2 Ba F2 . . 10_666 120.83(13) yes
F2 Ba F2 1_565 . 1_665 117.6(4) yes
F2 Ba F2 1_565 . 10_556 120.83(13) yes
F2 Ba F2 1_565 . 10_566 18.2(14) yes
F2 Ba F2 1_565 . 10_666 120.83(13) yes
F2 Ba F2 1_665 . 10_556 120.83(13) yes
F2 Ba F2 1_665 . 10_566 120.83(13) yes
F2 Ba F2 1_665 . 10_666 18.2(14) yes
F2 Ba F2 10_556 . 10_566 117.6(4) yes
F2 Ba F2 10_556 . 10_666 117.6(4) yes
F2 Ba F2 10_566 . 10_666 117.6(4) yes
F1 Th F1 . . 2_665 12.8(12) yes
F1 Th F1 . . 3_565 12.7(10) yes
F1 Th F1 . . 4_565 115.8(11) yes
F1 Th F1 . . 4_665 122.9(11) yes
F1 Th F1 . . 4_675 111.5(8) yes
F1 Th F1 . . 5_455 110.6(10) yes
F1 Th F1 . . 5_555 128.5(12) yes
F1 Th F1 . . 5_565 108.5(8) yes
F1 Th F1 . . 6_555 110.3(10) yes
F1 Th F1 . . 6_655 125.1(11) yes
F1 Th F1 . . 6_665 113.2(9) yes
F1 Th F1 . . 7_456 59.1(9) yes
F1 Th F1 . . 7_556 73.2(11) yes
F1 Th F1 . . 7_566 59.7(9) yes
F1 Th F1 . . 8_566 60.0(10) yes
F1 Th F1 . . 8_666 67.5(12) yes
F1 Th F1 . . 8_676 61.4(8) yes
F1 Th F1 . . 9_556 54.3(10) yes
F1 Th F1 . . 9_656 71.5(11) yes
F1 Th F1 . . 9_666 64.4(8) yes
F1 Th F1 . . 10_666 162.1(10) yes
F1 Th F1 . . 11_556 172.8(7) yes
F1 Th F1 . . 12_566 168.2(12) yes
F1 Th F1 . . 13_566 54.9(10) yes
F1 Th F1 . . 13_666 73.4(11) yes
F1 Th F1 . . 13_676 63.2(8) yes
F1 Th F1 . . 14_456 57.7(10) yes
F1 Th F1 . . 14_556 67.8(12) yes
F1 Th F1 . . 14_566 63.4(8) yes
F1 Th F1 . . 15_556 60.8(9) yes
F1 Th F1 . . 15_656 71.1(11) yes
F1 Th F1 . . 15_666 58.8(9) yes
F1 Th F1 . . 16_556 163.7(11) yes
F1 Th F1 . . 17_666 176.4(12) yes
F1 Th F1 . . 18_566 164.9(9) yes
F1 Th F1 . . 19_665 8.5(6) yes
F1 Th F1 . . 20_555 14.7(12) yes
F1 Th F1 . . 21_565 6.1(12) yes
F1 Th F1 . . 22_455 112.7(10) yes
F1 Th F1 . . 22_555 123.1(11) yes
F1 Th F1 . . 22_565 114.0(9) yes
F1 Th F1 . . 23_565 109.2(10) yes
F1 Th F1 . . 23_665 128.8(12) yes
F1 Th F1 . . 23_675 109.7(9) yes
F1 Th F1 . . 24_555 114.7(11) yes
F1 Th F1 . . 24_655 124.7(11) yes
F1 Th F1 . . 24_665 109.4(8) yes
F1 Th F2 . . . 83.8(12) yes
F1 Th F2 . . 1_565 73.2(12) yes
F1 Th F2 . . 1_665 85.4(11) yes
F1 Th F2 . . 10_556 103.3(12) yes
F1 Th F2 . . 10_566 90.6(12) yes
F1 Th F2 . . 10_666 102.8(11) yes
F1 Th F1 2_665 . 3_565 12.7(11) yes
F1 Th F1 2_665 . 4_565 123.5(9) yes
F1 Th F1 2_665 . 4_665 110.1(11) yes
F1 Th F1 2_665 . 4_675 115.4(10) yes
F1 Th F1 2_665 . 5_455 120.1(9) yes
F1 Th F1 2_665 . 5_555 115.8(12) yes
F1 Th F1 2_665 . 5_565 114.6(10) yes
F1 Th F1 2_665 . 6_555 117.8(8) yes
F1 Th F1 2_665 . 6_655 112.5(12) yes
F1 Th F1 2_665 . 6_665 119.3(11) yes
F1 Th F1 2_665 . 7_456 65.7(9) yes
F1 Th F1 2_665 . 7_556 60.5(12) yes
F1 Th F1 2_665 . 7_566 64.1(11) yes
F1 Th F1 2_665 . 8_566 68.6(9) yes
F1 Th F1 2_665 . 8_666 54.8(13) yes
F1 Th F1 2_665 . 8_676 67.9(11) yes
F1 Th F1 2_665 . 9_556 63.0(10) yes
F1 Th F1 2_665 . 9_656 58.8(12) yes
F1 Th F1 2_665 . 9_666 68.8(10) yes
F1 Th F1 2_665 . 10_666 170.7(9) yes
F1 Th F1 2_665 . 11_556 168.2(11) yes
F1 Th F1 2_665 . 12_566 176.6(11) yes
F1 Th F1 2_665 . 13_566 62.4(10) yes
F1 Th F1 2_665 . 13_666 60.6(11) yes
F1 Th F1 2_665 . 13_676 66.9(10) yes
F1 Th F1 2_665 . 14_456 67.0(9) yes
F1 Th F1 2_665 . 14_556 55.0(12) yes
F1 Th F1 2_665 . 14_566 69.3(11) yes
F1 Th F1 2_665 . 15_556 68.0(9) yes
F1 Th F1 2_665 . 15_656 58.5(12) yes
F1 Th F1 2_665 . 15_666 64.6(11) yes
F1 Th F1 2_665 . 16_556 176.4(12) yes
F1 Th F1 2_665 . 17_666 170.7(12) yes
F1 Th F1 2_665 . 18_566 168.2(8) yes
F1 Th F1 2_665 . 19_665 14.6(12) yes
F1 Th F1 2_665 . 20_555 6.1(8) yes
F1 Th F1 2_665 . 21_565 8.6(11) yes
F1 Th F1 2_665 . 22_455 119.6(8) yes
F1 Th F1 2_665 . 22_555 110.4(12) yes
F1 Th F1 2_665 . 22_565 118.8(11) yes
F1 Th F1 2_665 . 23_565 118.1(9) yes
F1 Th F1 2_665 . 23_665 116.1(13) yes
F1 Th F1 2_665 . 23_675 116.5(11) yes
F1 Th F1 2_665 . 24_555 123.7(10) yes
F1 Th F1 2_665 . 24_655 111.9(12) yes
F1 Th F1 2_665 . 24_665 114.0(10) yes
F1 Th F2 2_665 . . 78.5(13) yes
F1 Th F2 2_665 . 1_565 85.8(13) yes
F1 Th F2 2_665 . 1_665 78.6(11) yes
F1 Th F2 2_665 . 10_556 98.1(13) yes
F1 Th F2 2_665 . 10_566 103.3(13) yes
F1 Th F2 2_665 . 10_666 96.1(11) yes
F1 Th F1 3_565 . 4_565 128.2(12) yes
F1 Th F1 3_565 . 4_665 115.6(12) yes
F1 Th F1 3_565 . 4_675 103.1(9) yes
F1 Th F1 3_565 . 5_455 122.5(12) yes
F1 Th F1 3_565 . 5_555 121.0(13) yes
F1 Th F1 3_565 . 5_565 101.9(9) yes
F1 Th F1 3_565 . 6_555 122.8(11) yes
F1 Th F1 3_565 . 6_655 120.0(13) yes
F1 Th F1 3_565 . 6_665 106.6(10) yes
F1 Th F1 3_565 . 7_456 71.8(10) yes
F1 Th F1 3_565 . 7_556 68.5(12) yes
F1 Th F1 3_565 . 7_566 51.5(10) yes
F1 Th F1 3_565 . 8_566 72.5(11) yes
F1 Th F1 3_565 . 8_666 62.6(13) yes
F1 Th F1 3_565 . 8_676 55.2(10) yes
F1 Th F1 3_565 . 9_556 66.8(11) yes
F1 Th F1 3_565 . 9_656 64.6(13) yes
F1 Th F1 3_565 . 9_666 56.2(9) yes
F1 Th F1 3_565 . 10_666 158.1(9) yes
F1 Th F1 3_565 . 11_556 162.1(8) yes
F1 Th F1 3_565 . 12_566 170.7(11) yes
F1 Th F1 3_565 . 13_566 67.6(11) yes
F1 Th F1 3_565 . 13_666 67.1(12) yes
F1 Th F1 3_565 . 13_676 54.4(9) yes
F1 Th F1 3_565 . 14_456 70.1(11) yes
F1 Th F1 3_565 . 14_556 61.5(14) yes
F1 Th F1 3_565 . 14_566 56.6(10) yes
F1 Th F1 3_565 . 15_556 73.4(10) yes
F1 Th F1 3_565 . 15_656 67.1(13) yes
F1 Th F1 3_565 . 15_666 51.9(10) yes
F1 Th F1 3_565 . 16_556 164.9(9) yes
F1 Th F1 3_565 . 17_666 168.2(8) yes
F1 Th F1 3_565 . 18_566 157.3(8) yes
F1 Th F1 3_565 . 19_665 6.0(12) yes
F1 Th F1 3_565 . 20_555 8.5(11) yes
F1 Th F1 3_565 . 21_565 14.6(8) yes
F1 Th F1 3_565 . 22_455 125.3(11) yes
F1 Th F1 3_565 . 22_555 117.4(12) yes
F1 Th F1 3_565 . 22_565 106.3(10) yes
F1 Th F1 3_565 . 23_565 121.3(12) yes
F1 Th F1 3_565 . 23_665 122.7(14) yes
F1 Th F1 3_565 . 23_675 103.8(9) yes
F1 Th F1 3_565 . 24_555 126.8(13) yes
F1 Th F1 3_565 . 24_655 116.6(13) yes
F1 Th F1 3_565 . 24_665 101.6(9) yes
F1 Th F2 3_565 . . 91.1(12) yes
F1 Th F2 3_565 . 1_565 77.9(14) yes
F1 Th F2 3_565 . 1_665 72.8(12) yes
F1 Th F2 3_565 . 10_556 110.8(12) yes
F1 Th F2 3_565 . 10_566 95.0(14) yes
F1 Th F2 3_565 . 10_666 90.1(12) yes
F1 Th F1 4_565 . 4_665 105.9(10) yes
F1 Th F1 4_565 . 4_675 104.6(9) yes
F1 Th F1 4_565 . 5_455 10.3(12) yes
F1 Th F1 4_565 . 5_555 102.2(11) yes
F1 Th F1 4_565 . 5_565 98.3(8) yes
F1 Th F1 4_565 . 6_555 5.8(10) yes
F1 Th F1 4_565 . 6_655 96.7(11) yes
F1 Th F1 4_565 . 6_665 95.6(10) yes
F1 Th F1 4_565 . 7_456 57.8(11) yes
F1 Th F1 4_565 . 7_556 127.5(8) yes
F1 Th F1 4_565 . 7_566 130.1(10) yes
F1 Th F1 4_565 . 8_566 55.8(11) yes
F1 Th F1 4_565 . 8_666 130.5(8) yes
F1 Th F1 4_565 . 8_676 120.4(11) yes
F1 Th F1 4_565 . 9_556 61.5(12) yes
F1 Th F1 4_565 . 9_656 138.4(10) yes
F1 Th F1 4_565 . 9_666 128.9(10) yes
F1 Th F1 4_565 . 10_666 62.6(9) yes
F1 Th F1 4_565 . 11_556 67.5(12) yes
F1 Th F1 4_565 . 12_566 54.8(10) yes
F1 Th F1 4_565 . 13_566 61.3(12) yes
F1 Th F1 4_565 . 13_666 134.5(8) yes
F1 Th F1 4_565 . 13_676 132.2(10) yes
F1 Th F1 4_565 . 14_456 58.2(11) yes
F1 Th F1 4_565 . 14_556 136.6(10) yes
F1 Th F1 4_565 . 14_566 122.5(10) yes
F1 Th F1 4_565 . 15_556 55.6(11) yes
F1 Th F1 4_565 . 15_656 125.4(9) yes
F1 Th F1 4_565 . 15_666 124.6(12) yes
F1 Th F1 4_565 . 16_556 54.9(10) yes
F1 Th F1 4_565 . 17_666 62.4(10) yes
F1 Th F1 4_565 . 18_566 67.6(11) yes
F1 Th F1 4_565 . 19_665 122.7(10) yes
F1 Th F1 4_565 . 20_555 128.8(11) yes
F1 Th F1 4_565 . 21_565 116.1(11) yes
F1 Th F1 4_565 . 22_455 5.5(10) yes
F1 Th F1 4_565 . 22_555 100.3(10) yes
F1 Th F1 4_565 . 22_565 100.1(9) yes
F1 Th F1 4_565 . 23_565 8.5(11) yes
F1 Th F1 4_565 . 23_665 97.4(12) yes
F1 Th F1 4_565 . 23_675 94.9(10) yes
F1 Th F1 4_565 . 24_555 6.4(12) yes
F1 Th F1 4_565 . 24_655 106.9(11) yes
F1 Th F1 4_565 . 24_665 103.5(9) yes
F1 Th F2 4_565 . . 71.0(9) yes
F1 Th F2 4_565 . 1_565 71.9(10) yes
F1 Th F2 4_565 . 1_665 157.7(12) yes
F1 Th F2 4_565 . 10_556 60.0(9) yes
F1 Th F2 4_565 . 10_566 62.3(9) yes
F1 Th F2 4_565 . 10_666 140.4(12) yes
F1 Th F1 4_665 . 4_675 92.6(8) yes
F1 Th F1 4_665 . 5_455 115.4(10) yes
F1 Th F1 4_665 . 5_555 5.7(11) yes
F1 Th F1 4_665 . 5_565 101.9(8) yes
F1 Th F1 4_665 . 6_555 108.7(10) yes
F1 Th F1 4_665 . 6_655 10.6(7) yes
F1 Th F1 4_665 . 6_665 98.9(11) yes
F1 Th F1 4_665 . 7_456 129.9(8) yes
F1 Th F1 4_665 . 7_556 50.3(10) yes
F1 Th F1 4_665 . 7_566 117.1(8) yes
F1 Th F1 4_665 . 8_566 139.7(7) yes
F1 Th F1 4_665 . 8_666 55.8(12) yes
F1 Th F1 4_665 . 8_676 125.2(9) yes
F1 Th F1 4_665 . 9_556 140.9(11) yes
F1 Th F1 4_665 . 9_656 51.5(11) yes
F1 Th F1 4_665 . 9_666 115.3(8) yes
F1 Th F1 4_665 . 10_666 72.5(10) yes
F1 Th F1 4_665 . 11_556 60.0(12) yes
F1 Th F1 4_665 . 12_566 68.6(12) yes
F1 Th F1 4_665 . 13_566 134.5(8) yes
F1 Th F1 4_665 . 13_666 49.5(10) yes
F1 Th F1 4_665 . 13_676 113.0(8) yes
F1 Th F1 4_665 . 14_456 143.5(9) yes
F1 Th F1 4_665 . 14_556 55.1(11) yes
F1 Th F1 4_665 . 14_566 121.9(7) yes
F1 Th F1 4_665 . 15_556 132.4(8) yes
F1 Th F1 4_665 . 15_656 52.9(11) yes
F1 Th F1 4_665 . 15_666 122.7(10) yes
F1 Th F1 4_665 . 16_556 73.4(11) yes
F1 Th F1 4_665 . 17_666 60.6(11) yes
F1 Th F1 4_665 . 18_566 67.1(12) yes
F1 Th F1 4_665 . 19_665 121.3(10) yes
F1 Th F1 4_665 . 20_555 109.2(12) yes
F1 Th F1 4_665 . 21_565 118.1(12) yes
F1 Th F1 4_665 . 22_455 105.1(9) yes
F1 Th F1 4_665 . 22_555 7.5(6) yes
F1 Th F1 4_665 . 22_565 94.0(9) yes
F1 Th F1 4_665 . 23_565 114.4(9) yes
F1 Th F1 4_665 . 23_665 8.5(10) yes
F1 Th F1 4_665 . 23_675 103.4(9) yes
F1 Th F1 4_665 . 24_555 110.6(12) yes
F1 Th F1 4_665 . 24_655 4.0(8) yes
F1 Th F1 4_665 . 24_665 96.0(9) yes
F1 Th F2 4_665 . . 74.5(7) yes
F1 Th F2 4_665 . 1_565 160.6(10) yes
F1 Th F2 4_665 . 1_665 64.0(7) yes
F1 Th F2 4_665 . 10_556 65.8(6) yes
F1 Th F2 4_665 . 10_566 144.7(11) yes
F1 Th F2 4_665 . 10_666 55.6(6) yes
F1 Th F1 4_675 . 5_455 99.4(10) yes
F1 Th F1 4_675 . 5_555 89.5(11) yes
F1 Th F1 4_675 . 5_565 9.9(9) yes
F1 Th F1 4_675 . 6_555 109.2(9) yes
F1 Th F1 4_675 . 6_655 100.4(9) yes
F1 Th F1 4_675 . 6_665 9.7(11) yes
F1 Th F1 4_675 . 7_456 135.8(10) yes
F1 Th F1 4_675 . 7_556 120.3(8) yes
F1 Th F1 4_675 . 7_566 51.9(10) yes
F1 Th F1 4_675 . 8_566 125.2(9) yes
F1 Th F1 4_675 . 8_666 120.4(9) yes
F1 Th F1 4_675 . 8_676 50.5(9) yes
F1 Th F1 4_675 . 9_556 125.8(12) yes
F1 Th F1 4_675 . 9_656 110.3(9) yes
F1 Th F1 4_675 . 9_666 47.2(9) yes
F1 Th F1 4_675 . 10_666 55.2(9) yes
F1 Th F1 4_675 . 11_556 61.4(8) yes
F1 Th F1 4_675 . 12_566 67.9(10) yes
F1 Th F1 4_675 . 13_566 132.2(10) yes
F1 Th F1 4_675 . 13_666 113.0(8) yes
F1 Th F1 4_675 . 13_676 48.7(9) yes
F1 Th F1 4_675 . 14_456 122.2(11) yes
F1 Th F1 4_675 . 14_556 114.1(9) yes
F1 Th F1 4_675 . 14_566 48.2(9) yes
F1 Th F1 4_675 . 15_556 132.6(11) yes
F1 Th F1 4_675 . 15_656 123.7(9) yes
F1 Th F1 4_675 . 15_666 52.7(10) yes
F1 Th F1 4_675 . 16_556 63.2(8) yes
F1 Th F1 4_675 . 17_666 66.9(10) yes
F1 Th F1 4_675 . 18_566 54.4(9) yes
F1 Th F1 4_675 . 19_665 103.8(9) yes
F1 Th F1 4_675 . 20_555 109.7(8) yes
F1 Th F1 4_675 . 21_565 116.5(10) yes
F1 Th F1 4_675 . 22_455 110.0(10) yes
F1 Th F1 4_675 . 22_555 99.0(9) yes
F1 Th F1 4_675 . 22_565 4.5(9) yes
F1 Th F1 4_675 . 23_565 103.4(8) yes
F1 Th F1 4_675 . 23_665 94.9(9) yes
F1 Th F1 4_675 . 23_675 12.6(11) yes
F1 Th F1 4_675 . 24_555 99.7(11) yes
F1 Th F1 4_675 . 24_655 88.7(10) yes
F1 Th F1 4_675 . 24_665 3.4(10) yes
F1 Th F2 4_675 . . 164.0(12) yes
F1 Th F2 4_675 . 1_565 69.9(8) yes
F1 Th F2 4_675 . 1_665 58.4(9) yes
F1 Th F2 4_675 . 10_556 145.1(12) yes
F1 Th F2 4_675 . 10_566 62.1(8) yes
F1 Th F2 4_675 . 10_666 49.5(8) yes
F1 Th F1 5_455 . 5_555 111.3(11) yes
F1 Th F1 5_455 . 5_565 92.0(9) yes
F1 Th F1 5_455 . 6_555 11.1(11) yes
F1 Th F1 5_455 . 6_655 106.6(11) yes
F1 Th F1 5_455 . 6_665 90.0(11) yes
F1 Th F1 5_455 . 7_456 55.6(10) yes
F1 Th F1 5_455 . 7_556 136.2(9) yes
F1 Th F1 5_455 . 7_566 120.0(11) yes
F1 Th F1 5_455 . 8_566 51.5(10) yes
F1 Th F1 5_455 . 8_666 138.4(10) yes
F1 Th F1 5_455 . 8_676 110.3(12) yes
F1 Th F1 5_455 . 9_556 57.1(11) yes
F1 Th F1 5_455 . 9_656 147.2(10) yes
F1 Th F1 5_455 . 9_666 118.9(11) yes
F1 Th F1 5_455 . 10_666 64.6(9) yes
F1 Th F1 5_455 . 11_556 71.5(11) yes
F1 Th F1 5_455 . 12_566 58.8(10) yes
F1 Th F1 5_455 . 13_566 58.2(11) yes
F1 Th F1 5_455 . 13_666 143.5(9) yes
F1 Th F1 5_455 . 13_676 122.2(11) yes
F1 Th F1 5_455 . 14_456 53.2(10) yes
F1 Th F1 5_455 . 14_556 144.8(10) yes
F1 Th F1 5_455 . 14_566 112.4(11) yes
F1 Th F1 5_455 . 15_556 52.9(10) yes
F1 Th F1 5_455 . 15_656 133.7(10) yes
F1 Th F1 5_455 . 15_666 114.4(13) yes
F1 Th F1 5_455 . 16_556 57.7(10) yes
F1 Th F1 5_455 . 17_666 67.0(9) yes
F1 Th F1 5_455 . 18_566 70.1(11) yes
F1 Th F1 5_455 . 19_665 116.6(9) yes
F1 Th F1 5_455 . 20_555 124.7(11) yes
F1 Th F1 5_455 . 21_565 111.9(10) yes
F1 Th F1 5_455 . 22_455 13.8(11) yes
F1 Th F1 5_455 . 22_555 110.1(10) yes
F1 Th F1 5_455 . 22_565 95.0(10) yes
F1 Th F1 5_455 . 23_565 4.0(9) yes
F1 Th F1 5_455 . 23_665 106.9(12) yes
F1 Th F1 5_455 . 23_675 88.7(11) yes
F1 Th F1 5_455 . 24_555 4.8(13) yes
F1 Th F1 5_455 . 24_655 116.1(11) yes
F1 Th F1 5_455 . 24_665 97.9(10) yes
F1 Th F2 5_455 . . 78.4(10) yes
F1 Th F2 5_455 . 1_565 61.6(10) yes
F1 Th F2 5_455 . 1_665 157.0(10) yes
F1 Th F2 5_455 . 10_556 69.3(10) yes
F1 Th F2 5_455 . 10_566 52.3(10) yes
F1 Th F2 5_455 . 10_666 141.7(11) yes
F1 Th F1 5_555 . 5_565 98.4(11) yes
F1 Th F1 5_555 . 6_555 105.4(10) yes
F1 Th F1 5_555 . 6_655 11.2(9) yes
F1 Th F1 5_555 . 6_665 95.2(13) yes
F1 Th F1 5_555 . 7_456 131.7(10) yes
F1 Th F1 5_555 . 7_556 56.0(11) yes
F1 Th F1 5_555 . 7_566 118.3(8) yes
F1 Th F1 5_555 . 8_566 140.9(8) yes
F1 Th F1 5_555 . 8_666 61.5(13) yes
F1 Th F1 5_555 . 8_676 125.8(10) yes
F1 Th F1 5_555 . 9_556 142.8(12) yes
F1 Th F1 5_555 . 9_656 57.1(12) yes
F1 Th F1 5_555 . 9_666 116.1(9) yes
F1 Th F1 5_555 . 10_666 66.8(12) yes
F1 Th F1 5_555 . 11_556 54.3(13) yes
F1 Th F1 5_555 . 12_566 63.0(13) yes
F1 Th F1 5_555 . 13_566 136.6(10) yes
F1 Th F1 5_555 . 13_666 55.1(11) yes
F1 Th F1 5_555 . 13_676 114.1(9) yes
F1 Th F1 5_555 . 14_456 144.8(10) yes
F1 Th F1 5_555 . 14_556 60.8(12) yes
F1 Th F1 5_555 . 14_566 122.5(8) yes
F1 Th F1 5_555 . 15_556 133.8(10) yes
F1 Th F1 5_555 . 15_656 58.6(12) yes
F1 Th F1 5_555 . 15_666 123.8(11) yes
F1 Th F1 5_555 . 16_556 67.8(12) yes
F1 Th F1 5_555 . 17_666 55.0(12) yes
F1 Th F1 5_555 . 18_566 61.5(14) yes
F1 Th F1 5_555 . 19_665 126.8(11) yes
F1 Th F1 5_555 . 20_555 114.7(13) yes
F1 Th F1 5_555 . 21_565 123.7(13) yes
F1 Th F1 5_555 . 22_455 101.8(10) yes
F1 Th F1 5_555 . 22_555 9.5(10) yes
F1 Th F1 5_555 . 22_565 90.5(11) yes
F1 Th F1 5_555 . 23_565 110.6(10) yes
F1 Th F1 5_555 . 23_665 6.4(8) yes
F1 Th F1 5_555 . 23_675 99.7(11) yes
F1 Th F1 5_555 . 24_555 106.5(12) yes
F1 Th F1 5_555 . 24_655 4.8(10) yes
F1 Th F1 5_555 . 24_665 92.9(11) yes
F1 Th F2 5_555 . . 76.8(10) yes
F1 Th F2 5_555 . 1_565 155.6(13) yes
F1 Th F2 5_555 . 1_665 66.0(8) yes
F1 Th F2 5_555 . 10_556 66.4(8) yes
F1 Th F2 5_555 . 10_566 139.2(13) yes
F1 Th F2 5_555 . 10_666 55.9(8) yes
F1 Th F1 5_565 . 6_555 102.4(8) yes
F1 Th F1 5_565 . 6_655 109.0(9) yes
F1 Th F1 5_565 . 6_665 4.8(10) yes
F1 Th F1 5_565 . 7_456 126.0(10) yes
F1 Th F1 5_565 . 7_556 129.4(7) yes
F1 Th F1 5_565 . 7_566 50.6(10) yes
F1 Th F1 5_565 . 8_566 115.3(9) yes
F1 Th F1 5_565 . 8_666 128.9(8) yes
F1 Th F1 5_565 . 8_676 47.2(9) yes
F1 Th F1 5_565 . 9_556 116.1(12) yes
F1 Th F1 5_565 . 9_656 118.9(8) yes
F1 Th F1 5_565 . 9_666 46.0(9) yes
F1 Th F1 5_565 . 10_666 56.2(9) yes
F1 Th F1 5_565 . 11_556 64.4(9) yes
F1 Th F1 5_565 . 12_566 68.8(10) yes
F1 Th F1 5_565 . 13_566 122.5(10) yes
F1 Th F1 5_565 . 13_666 121.9(7) yes
F1 Th F1 5_565 . 13_676 48.2(9) yes
F1 Th F1 5_565 . 14_456 112.4(11) yes
F1 Th F1 5_565 . 14_556 122.5(8) yes
F1 Th F1 5_565 . 14_566 45.4(9) yes
F1 Th F1 5_565 . 15_556 122.7(10) yes
F1 Th F1 5_565 . 15_656 132.6(8) yes
F1 Th F1 5_565 . 15_666 50.2(10) yes
F1 Th F1 5_565 . 16_556 63.4(8) yes
F1 Th F1 5_565 . 17_666 69.3(11) yes
F1 Th F1 5_565 . 18_566 56.6(10) yes
F1 Th F1 5_565 . 19_665 101.6(9) yes
F1 Th F1 5_565 . 20_555 109.4(8) yes
F1 Th F1 5_565 . 21_565 114.0(11) yes
F1 Th F1 5_565 . 22_455 103.7(9) yes
F1 Th F1 5_565 . 22_555 108.0(9) yes
F1 Th F1 5_565 . 22_565 7.9(10) yes
F1 Th F1 5_565 . 23_565 96.0(7) yes
F1 Th F1 5_565 . 23_665 103.5(9) yes
F1 Th F1 5_565 . 23_675 3.4(9) yes
F1 Th F1 5_565 . 24_555 92.9(10) yes
F1 Th F1 5_565 . 24_655 97.9(10) yes
F1 Th F1 5_565 . 24_665 6.9(9) yes
F1 Th F2 5_565 . . 166.6(12) yes
F1 Th F2 5_565 . 1_565 60.3(8) yes
F1 Th F2 5_565 . 1_665 66.6(7) yes
F1 Th F2 5_565 . 10_556 147.3(12) yes
F1 Th F2 5_565 . 10_566 52.2(7) yes
F1 Th F2 5_565 . 10_666 59.1(6) yes
F1 Th F1 6_555 . 6_655 99.1(11) yes
F1 Th F1 6_555 . 6_665 100.0(11) yes
F1 Th F1 6_555 . 7_456 52.1(10) yes
F1 Th F1 6_555 . 7_556 125.1(8) yes
F1 Th F1 6_555 . 7_566 130.0(11) yes
F1 Th F1 6_555 . 8_566 50.3(10) yes
F1 Th F1 6_555 . 8_666 127.5(9) yes
F1 Th F1 6_555 . 8_676 120.3(11) yes
F1 Th F1 6_555 . 9_556 56.0(11) yes
F1 Th F1 6_555 . 9_656 136.2(10) yes
F1 Th F1 6_555 . 9_666 129.4(11) yes
F1 Th F1 6_555 . 10_666 68.5(8) yes
F1 Th F1 6_555 . 11_556 73.2(11) yes
F1 Th F1 6_555 . 12_566 60.5(10) yes
F1 Th F1 6_555 . 13_566 55.6(11) yes
F1 Th F1 6_555 . 13_666 132.4(8) yes
F1 Th F1 6_555 . 13_676 132.6(11) yes
F1 Th F1 6_555 . 14_456 52.9(10) yes
F1 Th F1 6_555 . 14_556 133.8(10) yes
F1 Th F1 6_555 . 14_566 122.7(10) yes
F1 Th F1 6_555 . 15_556 49.9(10) yes
F1 Th F1 6_555 . 15_656 122.7(9) yes
F1 Th F1 6_555 . 15_666 124.3(12) yes
F1 Th F1 6_555 . 16_556 60.8(9) yes
F1 Th F1 6_555 . 17_666 68.0(9) yes
F1 Th F1 6_555 . 18_566 73.4(10) yes
F1 Th F1 6_555 . 19_665 117.4(9) yes
F1 Th F1 6_555 . 20_555 123.1(11) yes
F1 Th F1 6_555 . 21_565 110.4(10) yes
F1 Th F1 6_555 . 22_455 3.6(11) yes
F1 Th F1 6_555 . 22_555 102.7(10) yes
F1 Th F1 6_555 . 22_565 104.7(9) yes
F1 Th F1 6_555 . 23_565 7.5(10) yes
F1 Th F1 6_555 . 23_665 100.3(11) yes
F1 Th F1 6_555 . 23_675 99.0(10) yes
F1 Th F1 6_555 . 24_555 9.5(11) yes
F1 Th F1 6_555 . 24_655 110.1(10) yes
F1 Th F1 6_555 . 24_665 108.0(9) yes
F1 Th F2 6_555 . . 67.5(9) yes
F1 Th F2 6_555 . 1_565 71.0(9) yes
F1 Th F2 6_555 . 1_665 163.5(12) yes
F1 Th F2 6_555 . 10_556 58.3(9) yes
F1 Th F2 6_555 . 10_566 63.1(9) yes
F1 Th F2 6_555 . 10_666 146.2(12) yes
F1 Th F1 6_655 . 6_665 105.5(11) yes
F1 Th F1 6_655 . 7_456 120.5(9) yes
F1 Th F1 6_655 . 7_556 52.1(11) yes
F1 Th F1 6_655 . 7_566 127.7(9) yes
F1 Th F1 6_655 . 8_566 129.9(8) yes
F1 Th F1 6_655 . 8_666 57.8(12) yes
F1 Th F1 6_655 . 8_676 135.8(10) yes
F1 Th F1 6_655 . 9_556 131.7(11) yes
F1 Th F1 6_655 . 9_656 55.6(12) yes
F1 Th F1 6_655 . 9_666 126.0(9) yes
F1 Th F1 6_655 . 10_666 71.8(11) yes
F1 Th F1 6_655 . 11_556 59.1(12) yes
F1 Th F1 6_655 . 12_566 65.7(13) yes
F1 Th F1 6_655 . 13_566 125.4(9) yes
F1 Th F1 6_655 . 13_666 52.9(11) yes
F1 Th F1 6_655 . 13_676 123.7(9) yes
F1 Th F1 6_655 . 14_456 133.7(10) yes
F1 Th F1 6_655 . 14_556 58.6(12) yes
F1 Th F1 6_655 . 14_566 132.6(8) yes
F1 Th F1 6_655 . 15_556 122.7(9) yes
F1 Th F1 6_655 . 15_656 54.0(12) yes
F1 Th F1 6_655 . 15_666 133.4(11) yes
F1 Th F1 6_655 . 16_556 71.1(11) yes
F1 Th F1 6_655 . 17_666 58.5(12) yes
F1 Th F1 6_655 . 18_566 67.1(13) yes
F1 Th F1 6_655 . 19_665 125.3(11) yes
F1 Th F1 6_655 . 20_555 112.7(12) yes
F1 Th F1 6_655 . 21_565 119.6(13) yes
F1 Th F1 6_655 . 22_455 95.5(10) yes
F1 Th F1 6_655 . 22_555 3.6(9) yes
F1 Th F1 6_655 . 22_565 101.1(10) yes
F1 Th F1 6_655 . 23_565 105.1(10) yes
F1 Th F1 6_655 . 23_665 5.5(9) yes
F1 Th F1 6_655 . 23_675 110.0(10) yes
F1 Th F1 6_655 . 24_555 101.8(13) yes
F1 Th F1 6_655 . 24_655 13.8(8) yes
F1 Th F1 6_655 . 24_665 103.7(10) yes
F1 Th F2 6_655 . . 65.7(9) yes
F1 Th F2 6_655 . 1_565 161.7(13) yes
F1 Th F2 6_655 . 1_665 74.5(8) yes
F1 Th F2 6_655 . 10_556 55.5(7) yes
F1 Th F2 6_655 . 10_566 144.3(13) yes
F1 Th F2 6_655 . 10_666 66.1(7) yes
F1 Th F1 6_665 . 7_456 127.7(12) yes
F1 Th F1 6_665 . 7_556 130.0(10) yes
F1 Th F1 6_665 . 7_566 55.3(11) yes
F1 Th F1 6_665 . 8_566 117.1(11) yes
F1 Th F1 6_665 . 8_666 130.1(11) yes
F1 Th F1 6_665 . 8_676 51.9(10) yes
F1 Th F1 6_665 . 9_556 118.3(14) yes
F1 Th F1 6_665 . 9_656 120.0(11) yes
F1 Th F1 6_665 . 9_666 50.6(10) yes
F1 Th F1 6_665 . 10_666 51.5(10) yes
F1 Th F1 6_665 . 11_556 59.7(9) yes
F1 Th F1 6_665 . 12_566 64.1(11) yes
F1 Th F1 6_665 . 13_566 124.6(12) yes
F1 Th F1 6_665 . 13_666 122.7(10) yes
F1 Th F1 6_665 . 13_676 52.7(10) yes
F1 Th F1 6_665 . 14_456 114.4(13) yes
F1 Th F1 6_665 . 14_556 123.8(11) yes
F1 Th F1 6_665 . 14_566 50.2(10) yes
F1 Th F1 6_665 . 15_556 124.3(12) yes
F1 Th F1 6_665 . 15_656 133.4(11) yes
F1 Th F1 6_665 . 15_666 54.9(11) yes
F1 Th F1 6_665 . 16_556 58.8(9) yes
F1 Th F1 6_665 . 17_666 64.6(11) yes
F1 Th F1 6_665 . 18_566 51.9(10) yes
F1 Th F1 6_665 . 19_665 106.3(10) yes
F1 Th F1 6_665 . 20_555 114.0(9) yes
F1 Th F1 6_665 . 21_565 118.8(11) yes
F1 Th F1 6_665 . 22_455 101.1(11) yes
F1 Th F1 6_665 . 22_555 104.7(11) yes
F1 Th F1 6_665 . 22_565 5.8(11) yes
F1 Th F1 6_665 . 23_565 94.0(10) yes
F1 Th F1 6_665 . 23_665 100.1(11) yes
F1 Th F1 6_665 . 23_675 4.5(12) yes
F1 Th F1 6_665 . 24_555 90.5(12) yes
F1 Th F1 6_665 . 24_655 95.0(12) yes
F1 Th F1 6_665 . 24_665 7.9(10) yes
F1 Th F2 6_665 . . 162.1(13) yes
F1 Th F2 6_665 . 1_565 62.7(11) yes
F1 Th F2 6_665 . 1_665 68.0(10) yes
F1 Th F2 6_665 . 10_556 142.6(13) yes
F1 Th F2 6_665 . 10_566 53.3(10) yes
F1 Th F2 6_665 . 10_666 59.1(10) yes
F1 Th F1 7_456 . 7_556 99.1(9) yes
F1 Th F1 7_456 . 7_566 105.5(9) yes
F1 Th F1 7_456 . 8_566 10.6(10) yes
F1 Th F1 7_456 . 8_666 96.7(11) yes
F1 Th F1 7_456 . 8_676 100.4(10) yes
F1 Th F1 7_456 . 9_556 11.2(12) yes
F1 Th F1 7_456 . 9_656 106.6(10) yes
F1 Th F1 7_456 . 9_666 109.0(9) yes
F1 Th F1 7_456 . 10_666 120.0(9) yes
F1 Th F1 7_456 . 11_556 125.1(10) yes
F1 Th F1 7_456 . 12_566 112.5(9) yes
F1 Th F1 7_456 . 13_566 5.5(10) yes
F1 Th F1 7_456 . 13_666 105.1(9) yes
F1 Th F1 7_456 . 13_676 110.0(10) yes
F1 Th F1 7_456 . 14_456 13.8(11) yes
F1 Th F1 7_456 . 14_556 101.8(10) yes
F1 Th F1 7_456 . 14_566 103.7(9) yes
F1 Th F1 7_456 . 15_556 3.6(11) yes
F1 Th F1 7_456 . 15_656 95.5(10) yes
F1 Th F1 7_456 . 15_666 101.1(11) yes
F1 Th F1 7_456 . 16_556 112.7(10) yes
F1 Th F1 7_456 . 17_666 119.6(8) yes
F1 Th F1 7_456 . 18_566 125.3(11) yes
F1 Th F1 7_456 . 19_665 67.1(8) yes
F1 Th F1 7_456 . 20_555 71.1(11) yes
F1 Th F1 7_456 . 21_565 58.5(9) yes
F1 Th F1 7_456 . 22_455 54.0(10) yes
F1 Th F1 7_456 . 22_555 122.7(9) yes
F1 Th F1 7_456 . 22_565 133.4(10) yes
F1 Th F1 7_456 . 23_565 52.9(10) yes
F1 Th F1 7_456 . 23_665 125.4(9) yes
F1 Th F1 7_456 . 23_675 123.7(11) yes
F1 Th F1 7_456 . 24_555 58.6(11) yes
F1 Th F1 7_456 . 24_655 133.7(10) yes
F1 Th F1 7_456 . 24_665 132.6(11) yes
F1 Th F2 7_456 . . 55.5(9) yes
F1 Th F2 7_456 . 1_565 66.1(9) yes
F1 Th F2 7_456 . 1_665 144.3(12) yes
F1 Th F2 7_456 . 10_556 65.7(10) yes
F1 Th F2 7_456 . 10_566 74.5(9) yes
F1 Th F2 7_456 . 10_666 161.7(12) yes
F1 Th F1 7_556 . 7_566 100.0(9) yes
F1 Th F1 7_556 . 8_566 108.7(9) yes
F1 Th F1 7_556 . 8_666 5.8(11) yes
F1 Th F1 7_556 . 8_676 109.2(10) yes
F1 Th F1 7_556 . 9_556 105.4(12) yes
F1 Th F1 7_556 . 9_656 11.1(8) yes
F1 Th F1 7_556 . 9_666 102.4(9) yes
F1 Th F1 7_556 . 10_666 122.8(10) yes
F1 Th F1 7_556 . 11_556 110.3(12) yes
F1 Th F1 7_556 . 12_566 117.8(13) yes
F1 Th F1 7_556 . 13_566 100.3(10) yes
F1 Th F1 7_556 . 13_666 7.5(6) yes
F1 Th F1 7_556 . 13_676 99.0(9) yes
F1 Th F1 7_556 . 14_456 110.1(10) yes
F1 Th F1 7_556 . 14_556 9.5(10) yes
F1 Th F1 7_556 . 14_566 108.0(9) yes
F1 Th F1 7_556 . 15_556 102.7(10) yes
F1 Th F1 7_556 . 15_656 3.6(9) yes
F1 Th F1 7_556 . 15_666 104.7(11) yes
F1 Th F1 7_556 . 16_556 123.1(11) yes
F1 Th F1 7_556 . 17_666 110.4(12) yes
F1 Th F1 7_556 . 18_566 117.4(12) yes
F1 Th F1 7_556 . 19_665 73.4(11) yes
F1 Th F1 7_556 . 20_555 60.8(12) yes
F1 Th F1 7_556 . 21_565 68.0(12) yes
F1 Th F1 7_556 . 22_455 122.7(9) yes
F1 Th F1 7_556 . 22_555 49.9(10) yes
F1 Th F1 7_556 . 22_565 124.3(8) yes
F1 Th F1 7_556 . 23_565 132.4(7) yes
F1 Th F1 7_556 . 23_665 55.6(11) yes
F1 Th F1 7_556 . 23_675 132.6(9) yes
F1 Th F1 7_556 . 24_555 133.8(11) yes
F1 Th F1 7_556 . 24_655 52.9(11) yes
F1 Th F1 7_556 . 24_665 122.7(8) yes
F1 Th F2 7_556 . . 58.3(6) yes
F1 Th F2 7_556 . 1_565 146.2(12) yes
F1 Th F2 7_556 . 1_665 63.1(6) yes
F1 Th F2 7_556 . 10_556 67.5(8) yes
F1 Th F2 7_556 . 10_566 163.5(12) yes
F1 Th F2 7_556 . 10_666 71.0(6) yes
F1 Th F1 7_566 . 8_566 98.9(8) yes
F1 Th F1 7_566 . 8_666 95.6(10) yes
F1 Th F1 7_566 . 8_676 9.7(11) yes
F1 Th F1 7_566 . 9_556 95.2(11) yes
F1 Th F1 7_566 . 9_656 90.0(10) yes
F1 Th F1 7_566 . 9_666 4.8(10) yes
F1 Th F1 7_566 . 10_666 106.6(10) yes
F1 Th F1 7_566 . 11_556 113.2(9) yes
F1 Th F1 7_566 . 12_566 119.3(11) yes
F1 Th F1 7_566 . 13_566 100.1(9) yes
F1 Th F1 7_566 . 13_666 94.0(9) yes
F1 Th F1 7_566 . 13_676 4.5(9) yes
F1 Th F1 7_566 . 14_456 95.0(10) yes
F1 Th F1 7_566 . 14_556 90.5(11) yes
F1 Th F1 7_566 . 14_566 7.9(10) yes
F1 Th F1 7_566 . 15_556 104.7(9) yes
F1 Th F1 7_566 . 15_656 101.1(10) yes
F1 Th F1 7_566 . 15_666 5.8(11) yes
F1 Th F1 7_566 . 16_556 114.0(9) yes
F1 Th F1 7_566 . 17_666 118.8(11) yes
F1 Th F1 7_566 . 18_566 106.3(10) yes
F1 Th F1 7_566 . 19_665 51.9(9) yes
F1 Th F1 7_566 . 20_555 58.8(9) yes
F1 Th F1 7_566 . 21_565 64.6(11) yes
F1 Th F1 7_566 . 22_455 133.4(10) yes
F1 Th F1 7_566 . 22_555 124.3(8) yes
F1 Th F1 7_566 . 22_565 54.9(11) yes
F1 Th F1 7_566 . 23_565 122.7(9) yes
F1 Th F1 7_566 . 23_665 124.6(9) yes
F1 Th F1 7_566 . 23_675 52.7(10) yes
F1 Th F1 7_566 . 24_555 123.8(13) yes
F1 Th F1 7_566 . 24_655 114.4(8) yes
F1 Th F1 7_566 . 24_665 50.2(10) yes
F1 Th F2 7_566 . . 142.6(13) yes
F1 Th F2 7_566 . 1_565 59.1(8) yes
F1 Th F2 7_566 . 1_665 53.3(8) yes
F1 Th F2 7_566 . 10_556 162.1(13) yes
F1 Th F2 7_566 . 10_566 68.0(9) yes
F1 Th F2 7_566 . 10_666 62.7(8) yes
F1 Th F1 8_566 . 8_666 105.9(11) yes
F1 Th F1 8_566 . 8_676 92.6(9) yes
F1 Th F1 8_566 . 9_556 5.7(11) yes
F1 Th F1 8_566 . 9_656 115.4(10) yes
F1 Th F1 8_566 . 9_666 101.9(8) yes
F1 Th F1 8_566 . 10_666 115.6(9) yes
F1 Th F1 8_566 . 11_556 122.9(11) yes
F1 Th F1 8_566 . 12_566 110.1(10) yes
F1 Th F1 8_566 . 13_566 8.5(11) yes
F1 Th F1 8_566 . 13_666 114.4(9) yes
F1 Th F1 8_566 . 13_676 103.4(8) yes
F1 Th F1 8_566 . 14_456 4.0(9) yes
F1 Th F1 8_566 . 14_556 110.6(10) yes
F1 Th F1 8_566 . 14_566 96.0(7) yes
F1 Th F1 8_566 . 15_556 7.5(10) yes
F1 Th F1 8_566 . 15_656 105.1(10) yes
F1 Th F1 8_566 . 15_666 94.0(10) yes
F1 Th F1 8_566 . 16_556 109.2(10) yes
F1 Th F1 8_566 . 17_666 118.1(9) yes
F1 Th F1 8_566 . 18_566 121.3(12) yes
F1 Th F1 8_566 . 19_665 67.1(8) yes
F1 Th F1 8_566 . 20_555 73.4(11) yes
F1 Th F1 8_566 . 21_565 60.6(10) yes
F1 Th F1 8_566 . 22_455 52.9(10) yes
F1 Th F1 8_566 . 22_555 132.4(7) yes
F1 Th F1 8_566 . 22_565 122.7(9) yes
F1 Th F1 8_566 . 23_565 49.5(10) yes
F1 Th F1 8_566 . 23_665 134.5(8) yes
F1 Th F1 8_566 . 23_675 113.0(10) yes
F1 Th F1 8_566 . 24_555 55.1(11) yes
F1 Th F1 8_566 . 24_655 143.5(8) yes
F1 Th F1 8_566 . 24_665 121.9(10) yes
F1 Th F2 8_566 . . 65.8(7) yes
F1 Th F2 8_566 . 1_565 55.6(7) yes
F1 Th F2 8_566 . 1_665 144.7(11) yes
F1 Th F2 8_566 . 10_556 74.5(7) yes
F1 Th F2 8_566 . 10_566 64.0(8) yes
F1 Th F2 8_566 . 10_666 160.6(10) yes
F1 Th F1 8_666 . 8_676 104.6(10) yes
F1 Th F1 8_666 . 9_556 102.2(13) yes
F1 Th F1 8_666 . 9_656 10.3(9) yes
F1 Th F1 8_666 . 9_666 98.3(10) yes
F1 Th F1 8_666 . 10_666 128.2(12) yes
F1 Th F1 8_666 . 11_556 115.8(13) yes
F1 Th F1 8_666 . 12_566 123.5(14) yes
F1 Th F1 8_666 . 13_566 97.4(12) yes
F1 Th F1 8_666 . 13_666 8.5(10) yes
F1 Th F1 8_666 . 13_676 94.9(9) yes
F1 Th F1 8_666 . 14_456 106.9(12) yes
F1 Th F1 8_666 . 14_556 6.4(8) yes
F1 Th F1 8_666 . 14_566 103.5(9) yes
F1 Th F1 8_666 . 15_556 100.3(11) yes
F1 Th F1 8_666 . 15_656 5.5(9) yes
F1 Th F1 8_666 . 15_666 100.1(11) yes
F1 Th F1 8_666 . 16_556 128.8(12) yes
F1 Th F1 8_666 . 17_666 116.1(13) yes
F1 Th F1 8_666 . 18_566 122.7(14) yes
F1 Th F1 8_666 . 19_665 67.6(12) yes
F1 Th F1 8_666 . 20_555 54.9(13) yes
F1 Th F1 8_666 . 21_565 62.4(14) yes
F1 Th F1 8_666 . 22_455 125.4(9) yes
F1 Th F1 8_666 . 22_555 55.6(11) yes
F1 Th F1 8_666 . 22_565 124.6(9) yes
F1 Th F1 8_666 . 23_565 134.5(8) yes
F1 Th F1 8_666 . 23_665 61.3(13) yes
F1 Th F1 8_666 . 23_675 132.2(10) yes
F1 Th F1 8_666 . 24_555 136.6(11) yes
F1 Th F1 8_666 . 24_655 58.2(12) yes
F1 Th F1 8_666 . 24_665 122.5(9) yes
F1 Th F2 8_666 . . 60.0(8) yes
F1 Th F2 8_666 . 1_565 140.4(13) yes
F1 Th F2 8_666 . 1_665 62.3(8) yes
F1 Th F2 8_666 . 10_556 71.0(9) yes
F1 Th F2 8_666 . 10_566 157.7(13) yes
F1 Th F2 8_666 . 10_666 71.9(9) yes
F1 Th F1 8_676 . 9_556 89.5(11) yes
F1 Th F1 8_676 . 9_656 99.4(11) yes
F1 Th F1 8_676 . 9_666 9.9(10) yes
F1 Th F1 8_676 . 10_666 103.1(10) yes
F1 Th F1 8_676 . 11_556 111.5(8) yes
F1 Th F1 8_676 . 12_566 115.4(11) yes
F1 Th F1 8_676 . 13_566 94.9(10) yes
F1 Th F1 8_676 . 13_666 103.4(9) yes
F1 Th F1 8_676 . 13_676 12.6(11) yes
F1 Th F1 8_676 . 14_456 88.7(11) yes
F1 Th F1 8_676 . 14_556 99.7(11) yes
F1 Th F1 8_676 . 14_566 3.4(9) yes
F1 Th F1 8_676 . 15_556 99.0(10) yes
F1 Th F1 8_676 . 15_656 110.0(10) yes
F1 Th F1 8_676 . 15_666 4.5(12) yes
F1 Th F1 8_676 . 16_556 109.7(9) yes
F1 Th F1 8_676 . 17_666 116.5(11) yes
F1 Th F1 8_676 . 18_566 103.8(9) yes
F1 Th F1 8_676 . 19_665 54.4(9) yes
F1 Th F1 8_676 . 20_555 63.2(9) yes
F1 Th F1 8_676 . 21_565 66.9(11) yes
F1 Th F1 8_676 . 22_455 123.7(11) yes
F1 Th F1 8_676 . 22_555 132.6(9) yes
F1 Th F1 8_676 . 22_565 52.7(10) yes
F1 Th F1 8_676 . 23_565 113.0(10) yes
F1 Th F1 8_676 . 23_665 132.2(10) yes
F1 Th F1 8_676 . 23_675 48.7(9) yes
F1 Th F1 8_676 . 24_555 114.1(13) yes
F1 Th F1 8_676 . 24_655 122.2(10) yes
F1 Th F1 8_676 . 24_665 48.2(9) yes
F1 Th F2 8_676 . . 145.1(12) yes
F1 Th F2 8_676 . 1_565 49.5(9) yes
F1 Th F2 8_676 . 1_665 62.1(9) yes
F1 Th F2 8_676 . 10_556 164.0(12) yes
F1 Th F2 8_676 . 10_566 58.4(10) yes
F1 Th F2 8_676 . 10_666 69.9(9) yes
F1 Th F1 9_556 . 9_656 111.3(12) yes
F1 Th F1 9_556 . 9_666 98.4(11) yes
F1 Th F1 9_556 . 10_666 121.0(10) yes
F1 Th F1 9_556 . 11_556 128.5(12) yes
F1 Th F1 9_556 . 12_566 115.8(11) yes
F1 Th F1 9_556 . 13_566 6.4(12) yes
F1 Th F1 9_556 . 13_666 110.6(12) yes
F1 Th F1 9_556 . 13_676 99.7(11) yes
F1 Th F1 9_556 . 14_456 4.8(13) yes
F1 Th F1 9_556 . 14_556 106.5(12) yes
F1 Th F1 9_556 . 14_566 92.9(10) yes
F1 Th F1 9_556 . 15_556 9.5(11) yes
F1 Th F1 9_556 . 15_656 101.8(13) yes
F1 Th F1 9_556 . 15_666 90.5(12) yes
F1 Th F1 9_556 . 16_556 114.7(11) yes
F1 Th F1 9_556 . 17_666 123.7(10) yes
F1 Th F1 9_556 . 18_566 126.8(13) yes
F1 Th F1 9_556 . 19_665 61.5(9) yes
F1 Th F1 9_556 . 20_555 67.8(12) yes
F1 Th F1 9_556 . 21_565 55.0(11) yes
F1 Th F1 9_556 . 22_455 58.6(11) yes
F1 Th F1 9_556 . 22_555 133.8(11) yes
F1 Th F1 9_556 . 22_565 123.8(13) yes
F1 Th F1 9_556 . 23_565 55.1(11) yes
F1 Th F1 9_556 . 23_665 136.6(11) yes
F1 Th F1 9_556 . 23_675 114.1(13) yes
F1 Th F1 9_556 . 24_555 60.8(12) yes
F1 Th F1 9_556 . 24_655 144.8(12) yes
F1 Th F1 9_556 . 24_665 122.5(13) yes
F1 Th F2 9_556 . . 66.4(11) yes
F1 Th F2 9_556 . 1_565 55.9(11) yes
F1 Th F2 9_556 . 1_665 139.2(12) yes
F1 Th F2 9_556 . 10_556 76.8(11) yes
F1 Th F2 9_556 . 10_566 66.0(12) yes
F1 Th F2 9_556 . 10_666 155.6(12) yes
F1 Th F1 9_656 . 9_666 92.0(10) yes
F1 Th F1 9_656 . 10_666 122.5(11) yes
F1 Th F1 9_656 . 11_556 110.6(12) yes
F1 Th F1 9_656 . 12_566 120.1(13) yes
F1 Th F1 9_656 . 13_566 106.9(11) yes
F1 Th F1 9_656 . 13_666 4.0(8) yes
F1 Th F1 9_656 . 13_676 88.7(10) yes
F1 Th F1 9_656 . 14_456 116.1(11) yes
F1 Th F1 9_656 . 14_556 4.8(10) yes
F1 Th F1 9_656 . 14_566 97.9(10) yes
F1 Th F1 9_656 . 15_556 110.1(10) yes
F1 Th F1 9_656 . 15_656 13.8(8) yes
F1 Th F1 9_656 . 15_666 95.0(12) yes
F1 Th F1 9_656 . 16_556 124.7(11) yes
F1 Th F1 9_656 . 17_666 111.9(12) yes
F1 Th F1 9_656 . 18_566 116.6(13) yes
F1 Th F1 9_656 . 19_665 70.1(11) yes
F1 Th F1 9_656 . 20_555 57.7(12) yes
F1 Th F1 9_656 . 21_565 67.0(13) yes
F1 Th F1 9_656 . 22_455 133.7(10) yes
F1 Th F1 9_656 . 22_555 52.9(11) yes
F1 Th F1 9_656 . 22_565 114.4(8) yes
F1 Th F1 9_656 . 23_565 143.5(8) yes
F1 Th F1 9_656 . 23_665 58.2(12) yes
F1 Th F1 9_656 . 23_675 122.2(10) yes
F1 Th F1 9_656 . 24_555 144.8(12) yes
F1 Th F1 9_656 . 24_655 53.2(11) yes
F1 Th F1 9_656 . 24_665 112.4(9) yes
F1 Th F2 9_656 . . 69.3(8) yes
F1 Th F2 9_656 . 1_565 141.7(12) yes
F1 Th F2 9_656 . 1_665 52.3(7) yes
F1 Th F2 9_656 . 10_556 78.4(9) yes
F1 Th F2 9_656 . 10_566 157.0(11) yes
F1 Th F2 9_656 . 10_666 61.6(8) yes
F1 Th F1 9_666 . 10_666 101.9(9) yes
F1 Th F1 9_666 . 11_556 108.5(8) yes
F1 Th F1 9_666 . 12_566 114.6(10) yes
F1 Th F1 9_666 . 13_566 103.5(9) yes
F1 Th F1 9_666 . 13_666 96.0(9) yes
F1 Th F1 9_666 . 13_676 3.4(10) yes
F1 Th F1 9_666 . 14_456 97.9(10) yes
F1 Th F1 9_666 . 14_556 92.9(11) yes
F1 Th F1 9_666 . 14_566 6.9(9) yes
F1 Th F1 9_666 . 15_556 108.0(9) yes
F1 Th F1 9_666 . 15_656 103.7(10) yes
F1 Th F1 9_666 . 15_666 7.9(10) yes
F1 Th F1 9_666 . 16_556 109.4(8) yes
F1 Th F1 9_666 . 17_666 114.0(10) yes
F1 Th F1 9_666 . 18_566 101.6(9) yes
F1 Th F1 9_666 . 19_665 56.6(9) yes
F1 Th F1 9_666 . 20_555 63.4(8) yes
F1 Th F1 9_666 . 21_565 69.3(10) yes
F1 Th F1 9_666 . 22_455 132.6(11) yes
F1 Th F1 9_666 . 22_555 122.7(8) yes
F1 Th F1 9_666 . 22_565 50.2(10) yes
F1 Th F1 9_666 . 23_565 121.9(10) yes
F1 Th F1 9_666 . 23_665 122.5(9) yes
F1 Th F1 9_666 . 23_675 48.2(9) yes
F1 Th F1 9_666 . 24_555 122.5(13) yes
F1 Th F1 9_666 . 24_655 112.4(9) yes
F1 Th F1 9_666 . 24_665 45.4(9) yes
F1 Th F2 9_666 . . 147.3(13) yes
F1 Th F2 9_666 . 1_565 59.1(8) yes
F1 Th F2 9_666 . 1_665 52.2(8) yes
F1 Th F2 9_666 . 10_556 166.6(12) yes
F1 Th F2 9_666 . 10_566 66.6(9) yes
F1 Th F2 9_666 . 10_666 60.3(8) yes
F1 Th F1 10_666 . 11_556 12.7(12) yes
F1 Th F1 10_666 . 12_566 12.7(10) yes
F1 Th F1 10_666 . 13_566 122.7(10) yes
F1 Th F1 10_666 . 13_666 121.3(10) yes
F1 Th F1 10_666 . 13_676 103.8(9) yes
F1 Th F1 10_666 . 14_456 116.6(9) yes
F1 Th F1 10_666 . 14_556 126.8(11) yes
F1 Th F1 10_666 . 14_566 101.6(9) yes
F1 Th F1 10_666 . 15_556 117.4(9) yes
F1 Th F1 10_666 . 15_656 125.3(11) yes
F1 Th F1 10_666 . 15_666 106.3(10) yes
F1 Th F1 10_666 . 16_556 8.5(6) yes
F1 Th F1 10_666 . 17_666 14.6(12) yes
F1 Th F1 10_666 . 18_566 6.0(12) yes
F1 Th F1 10_666 . 19_665 157.3(10) yes
F1 Th F1 10_666 . 20_555 164.9(7) yes
F1 Th F1 10_666 . 21_565 168.2(13) yes
F1 Th F1 10_666 . 22_455 67.1(8) yes
F1 Th F1 10_666 . 22_555 73.4(11) yes
F1 Th F1 10_666 . 22_565 51.9(9) yes
F1 Th F1 10_666 . 23_565 67.1(8) yes
F1 Th F1 10_666 . 23_665 67.6(12) yes
F1 Th F1 10_666 . 23_675 54.4(9) yes
F1 Th F1 10_666 . 24_555 61.5(9) yes
F1 Th F1 10_666 . 24_655 70.1(11) yes
F1 Th F1 10_666 . 24_665 56.6(9) yes
F1 Th F2 10_666 . . 110.8(12) yes
F1 Th F2 10_666 . 1_565 90.1(12) yes
F1 Th F2 10_666 . 1_665 95.0(10) yes
F1 Th F2 10_666 . 10_556 91.1(12) yes
F1 Th F2 10_666 . 10_566 72.8(12) yes
F1 Th F2 10_666 . 10_666 77.9(10) yes
F1 Th F1 11_556 . 12_566 12.8(11) yes
F1 Th F1 11_556 . 13_566 128.8(11) yes
F1 Th F1 11_556 . 13_666 109.2(12) yes
F1 Th F1 11_556 . 13_676 109.7(8) yes
F1 Th F1 11_556 . 14_456 124.7(11) yes
F1 Th F1 11_556 . 14_556 114.7(13) yes
F1 Th F1 11_556 . 14_566 109.4(8) yes
F1 Th F1 11_556 . 15_556 123.1(11) yes
F1 Th F1 11_556 . 15_656 112.7(12) yes
F1 Th F1 11_556 . 15_666 114.0(9) yes
F1 Th F1 11_556 . 16_556 14.7(12) yes
F1 Th F1 11_556 . 17_666 6.1(8) yes
F1 Th F1 11_556 . 18_566 8.5(11) yes
F1 Th F1 11_556 . 19_665 164.9(7) yes
F1 Th F1 11_556 . 20_555 163.7(12) yes
F1 Th F1 11_556 . 21_565 176.4(10) yes
F1 Th F1 11_556 . 22_455 71.1(11) yes
F1 Th F1 11_556 . 22_555 60.8(12) yes
F1 Th F1 11_556 . 22_565 58.8(9) yes
F1 Th F1 11_556 . 23_565 73.4(11) yes
F1 Th F1 11_556 . 23_665 54.9(13) yes
F1 Th F1 11_556 . 23_675 63.2(9) yes
F1 Th F1 11_556 . 24_555 67.8(12) yes
F1 Th F1 11_556 . 24_655 57.7(12) yes
F1 Th F1 11_556 . 24_665 63.4(8) yes
F1 Th F2 11_556 . . 103.3(12) yes
F1 Th F2 11_556 . 1_565 102.8(13) yes
F1 Th F2 11_556 . 1_665 90.6(12) yes
F1 Th F2 11_556 . 10_556 83.8(12) yes
F1 Th F2 11_556 . 10_566 85.4(13) yes
F1 Th F2 11_556 . 10_666 73.2(12) yes
F1 Th F1 12_566 . 13_566 116.1(11) yes
F1 Th F1 12_566 . 13_666 118.1(12) yes
F1 Th F1 12_566 . 13_676 116.5(10) yes
F1 Th F1 12_566 . 14_456 111.9(10) yes
F1 Th F1 12_566 . 14_556 123.7(13) yes
F1 Th F1 12_566 . 14_566 114.0(11) yes
F1 Th F1 12_566 . 15_556 110.4(10) yes
F1 Th F1 12_566 . 15_656 119.6(13) yes
F1 Th F1 12_566 . 15_666 118.8(11) yes
F1 Th F1 12_566 . 16_556 6.1(12) yes
F1 Th F1 12_566 . 17_666 8.6(11) yes
F1 Th F1 12_566 . 18_566 14.6(8) yes
F1 Th F1 12_566 . 19_665 168.2(13) yes
F1 Th F1 12_566 . 20_555 176.4(10) yes
F1 Th F1 12_566 . 21_565 170.7(10) yes
F1 Th F1 12_566 . 22_455 58.5(9) yes
F1 Th F1 12_566 . 22_555 68.0(12) yes
F1 Th F1 12_566 . 22_565 64.6(11) yes
F1 Th F1 12_566 . 23_565 60.6(10) yes
F1 Th F1 12_566 . 23_665 62.4(14) yes
F1 Th F1 12_566 . 23_675 66.9(11) yes
F1 Th F1 12_566 . 24_555 55.0(11) yes
F1 Th F1 12_566 . 24_655 67.0(13) yes
F1 Th F1 12_566 . 24_665 69.3(10) yes
F1 Th F2 12_566 . . 98.1(13) yes
F1 Th F2 12_566 . 1_565 96.1(14) yes
F1 Th F2 12_566 . 1_665 103.3(11) yes
F1 Th F2 12_566 . 10_556 78.5(13) yes
F1 Th F2 12_566 . 10_566 78.6(14) yes
F1 Th F2 12_566 . 10_666 85.8(11) yes
F1 Th F1 13_566 . 13_666 105.9(10) yes
F1 Th F1 13_566 . 13_676 104.6(9) yes
F1 Th F1 13_566 . 14_456 10.3(12) yes
F1 Th F1 13_566 . 14_556 102.2(11) yes
F1 Th F1 13_566 . 14_566 98.3(8) yes
F1 Th F1 13_566 . 15_556 5.8(10) yes
F1 Th F1 13_566 . 15_656 96.7(11) yes
F1 Th F1 13_566 . 15_666 95.6(10) yes
F1 Th F1 13_566 . 16_556 115.8(11) yes
F1 Th F1 13_566 . 17_666 123.5(9) yes
F1 Th F1 13_566 . 18_566 128.2(12) yes
F1 Th F1 13_566 . 19_665 62.6(9) yes
F1 Th F1 13_566 . 20_555 67.5(12) yes
F1 Th F1 13_566 . 21_565 54.8(10) yes
F1 Th F1 13_566 . 22_455 57.8(11) yes
F1 Th F1 13_566 . 22_555 127.5(8) yes
F1 Th F1 13_566 . 22_565 130.1(10) yes
F1 Th F1 13_566 . 23_565 55.8(11) yes
F1 Th F1 13_566 . 23_665 130.5(8) yes
F1 Th F1 13_566 . 23_675 120.4(11) yes
F1 Th F1 13_566 . 24_555 61.5(12) yes
F1 Th F1 13_566 . 24_655 138.4(10) yes
F1 Th F1 13_566 . 24_665 128.9(10) yes
F1 Th F2 13_566 . . 60.0(9) yes
F1 Th F2 13_566 . 1_565 62.3(9) yes
F1 Th F2 13_566 . 1_665 140.4(12) yes
F1 Th F2 13_566 . 10_556 71.0(9) yes
F1 Th F2 13_566 . 10_566 71.9(10) yes
F1 Th F2 13_566 . 10_666 157.7(12) yes
F1 Th F1 13_666 . 13_676 92.6(8) yes
F1 Th F1 13_666 . 14_456 115.4(10) yes
F1 Th F1 13_666 . 14_556 5.7(11) yes
F1 Th F1 13_666 . 14_566 101.9(8) yes
F1 Th F1 13_666 . 15_556 108.7(10) yes
F1 Th F1 13_666 . 15_656 10.6(7) yes
F1 Th F1 13_666 . 15_666 98.9(11) yes
F1 Th F1 13_666 . 16_556 122.9(11) yes
F1 Th F1 13_666 . 17_666 110.1(11) yes
F1 Th F1 13_666 . 18_566 115.6(12) yes
F1 Th F1 13_666 . 19_665 72.5(10) yes
F1 Th F1 13_666 . 20_555 60.0(12) yes
F1 Th F1 13_666 . 21_565 68.6(12) yes
F1 Th F1 13_666 . 22_455 129.9(8) yes
F1 Th F1 13_666 . 22_555 50.3(10) yes
F1 Th F1 13_666 . 22_565 117.1(8) yes
F1 Th F1 13_666 . 23_565 139.7(7) yes
F1 Th F1 13_666 . 23_665 55.8(12) yes
F1 Th F1 13_666 . 23_675 125.2(9) yes
F1 Th F1 13_666 . 24_555 140.9(11) yes
F1 Th F1 13_666 . 24_655 51.5(11) yes
F1 Th F1 13_666 . 24_665 115.3(8) yes
F1 Th F2 13_666 . . 65.8(6) yes
F1 Th F2 13_666 . 1_565 144.7(11) yes
F1 Th F2 13_666 . 1_665 55.6(6) yes
F1 Th F2 13_666 . 10_556 74.5(7) yes
F1 Th F2 13_666 . 10_566 160.6(10) yes
F1 Th F2 13_666 . 10_666 64.0(7) yes
F1 Th F1 13_676 . 14_456 99.4(10) yes
F1 Th F1 13_676 . 14_556 89.5(11) yes
F1 Th F1 13_676 . 14_566 9.9(9) yes
F1 Th F1 13_676 . 15_556 109.2(9) yes
F1 Th F1 13_676 . 15_656 100.4(9) yes
F1 Th F1 13_676 . 15_666 9.7(11) yes
F1 Th F1 13_676 . 16_556 111.5(8) yes
F1 Th F1 13_676 . 17_666 115.4(10) yes
F1 Th F1 13_676 . 18_566 103.1(9) yes
F1 Th F1 13_676 . 19_665 55.2(9) yes
F1 Th F1 13_676 . 20_555 61.4(8) yes
F1 Th F1 13_676 . 21_565 67.9(10) yes
F1 Th F1 13_676 . 22_455 135.8(10) yes
F1 Th F1 13_676 . 22_555 120.3(8) yes
F1 Th F1 13_676 . 22_565 51.9(10) yes
F1 Th F1 13_676 . 23_565 125.2(9) yes
F1 Th F1 13_676 . 23_665 120.4(9) yes
F1 Th F1 13_676 . 23_675 50.5(9) yes
F1 Th F1 13_676 . 24_555 125.8(12) yes
F1 Th F1 13_676 . 24_655 110.3(9) yes
F1 Th F1 13_676 . 24_665 47.2(9) yes
F1 Th F2 13_676 . . 145.1(12) yes
F1 Th F2 13_676 . 1_565 62.1(8) yes
F1 Th F2 13_676 . 1_665 49.5(8) yes
F1 Th F2 13_676 . 10_556 164.0(12) yes
F1 Th F2 13_676 . 10_566 69.9(8) yes
F1 Th F2 13_676 . 10_666 58.4(9) yes
F1 Th F1 14_456 . 14_556 111.3(11) yes
F1 Th F1 14_456 . 14_566 92.0(9) yes
F1 Th F1 14_456 . 15_556 11.1(11) yes
F1 Th F1 14_456 . 15_656 106.6(11) yes
F1 Th F1 14_456 . 15_666 90.0(11) yes
F1 Th F1 14_456 . 16_556 110.6(10) yes
F1 Th F1 14_456 . 17_666 120.1(9) yes
F1 Th F1 14_456 . 18_566 122.5(12) yes
F1 Th F1 14_456 . 19_665 64.6(9) yes
F1 Th F1 14_456 . 20_555 71.5(11) yes
F1 Th F1 14_456 . 21_565 58.8(10) yes
F1 Th F1 14_456 . 22_455 55.6(10) yes
F1 Th F1 14_456 . 22_555 136.2(9) yes
F1 Th F1 14_456 . 22_565 120.0(11) yes
F1 Th F1 14_456 . 23_565 51.5(10) yes
F1 Th F1 14_456 . 23_665 138.4(10) yes
F1 Th F1 14_456 . 23_675 110.3(12) yes
F1 Th F1 14_456 . 24_555 57.1(11) yes
F1 Th F1 14_456 . 24_655 147.2(10) yes
F1 Th F1 14_456 . 24_665 118.9(11) yes
F1 Th F2 14_456 . . 69.3(10) yes
F1 Th F2 14_456 . 1_565 52.3(10) yes
F1 Th F2 14_456 . 1_665 141.7(11) yes
F1 Th F2 14_456 . 10_556 78.4(10) yes
F1 Th F2 14_456 . 10_566 61.6(10) yes
F1 Th F2 14_456 . 10_666 157.0(10) yes
F1 Th F1 14_556 . 14_566 98.4(11) yes
F1 Th F1 14_556 . 15_556 105.4(10) yes
F1 Th F1 14_556 . 15_656 11.2(9) yes
F1 Th F1 14_556 . 15_666 95.2(13) yes
F1 Th F1 14_556 . 16_556 128.5(12) yes
F1 Th F1 14_556 . 17_666 115.8(12) yes
F1 Th F1 14_556 . 18_566 121.0(13) yes
F1 Th F1 14_556 . 19_665 66.8(12) yes
F1 Th F1 14_556 . 20_555 54.3(13) yes
F1 Th F1 14_556 . 21_565 63.0(13) yes
F1 Th F1 14_556 . 22_455 131.7(10) yes
F1 Th F1 14_556 . 22_555 56.0(11) yes
F1 Th F1 14_556 . 22_565 118.3(8) yes
F1 Th F1 14_556 . 23_565 140.9(8) yes
F1 Th F1 14_556 . 23_665 61.5(13) yes
F1 Th F1 14_556 . 23_675 125.8(10) yes
F1 Th F1 14_556 . 24_555 142.8(12) yes
F1 Th F1 14_556 . 24_655 57.1(12) yes
F1 Th F1 14_556 . 24_665 116.1(9) yes
F1 Th F2 14_556 . . 66.4(8) yes
F1 Th F2 14_556 . 1_565 139.2(13) yes
F1 Th F2 14_556 . 1_665 55.9(8) yes
F1 Th F2 14_556 . 10_556 76.8(10) yes
F1 Th F2 14_556 . 10_566 155.6(13) yes
F1 Th F2 14_556 . 10_666 66.0(8) yes
F1 Th F1 14_566 . 15_556 102.4(8) yes
F1 Th F1 14_566 . 15_656 109.0(9) yes
F1 Th F1 14_566 . 15_666 4.8(10) yes
F1 Th F1 14_566 . 16_556 108.5(8) yes
F1 Th F1 14_566 . 17_666 114.6(10) yes
F1 Th F1 14_566 . 18_566 101.9(9) yes
F1 Th F1 14_566 . 19_665 56.2(9) yes
F1 Th F1 14_566 . 20_555 64.4(9) yes
F1 Th F1 14_566 . 21_565 68.8(10) yes
F1 Th F1 14_566 . 22_455 126.0(10) yes
F1 Th F1 14_566 . 22_555 129.4(7) yes
F1 Th F1 14_566 . 22_565 50.6(10) yes
F1 Th F1 14_566 . 23_565 115.3(9) yes
F1 Th F1 14_566 . 23_665 128.9(8) yes
F1 Th F1 14_566 . 23_675 47.2(9) yes
F1 Th F1 14_566 . 24_555 116.1(12) yes
F1 Th F1 14_566 . 24_655 118.9(8) yes
F1 Th F1 14_566 . 24_665 46.0(9) yes
F1 Th F2 14_566 . . 147.3(12) yes
F1 Th F2 14_566 . 1_565 52.2(7) yes
F1 Th F2 14_566 . 1_665 59.1(6) yes
F1 Th F2 14_566 . 10_556 166.6(12) yes
F1 Th F2 14_566 . 10_566 60.3(8) yes
F1 Th F2 14_566 . 10_666 66.6(7) yes
F1 Th F1 15_556 . 15_656 99.1(11) yes
F1 Th F1 15_556 . 15_666 100.0(11) yes
F1 Th F1 15_556 . 16_556 110.3(10) yes
F1 Th F1 15_556 . 17_666 117.8(8) yes
F1 Th F1 15_556 . 18_566 122.8(11) yes
F1 Th F1 15_556 . 19_665 68.5(8) yes
F1 Th F1 15_556 . 20_555 73.2(11) yes
F1 Th F1 15_556 . 21_565 60.5(10) yes
F1 Th F1 15_556 . 22_455 52.1(10) yes
F1 Th F1 15_556 . 22_555 125.1(8) yes
F1 Th F1 15_556 . 22_565 130.0(11) yes
F1 Th F1 15_556 . 23_565 50.3(10) yes
F1 Th F1 15_556 . 23_665 127.5(9) yes
F1 Th F1 15_556 . 23_675 120.3(11) yes
F1 Th F1 15_556 . 24_555 56.0(11) yes
F1 Th F1 15_556 . 24_655 136.2(10) yes
F1 Th F1 15_556 . 24_665 129.4(11) yes
F1 Th F2 15_556 . . 58.3(9) yes
F1 Th F2 15_556 . 1_565 63.1(9) yes
F1 Th F2 15_556 . 1_665 146.2(12) yes
F1 Th F2 15_556 . 10_556 67.5(9) yes
F1 Th F2 15_556 . 10_566 71.0(9) yes
F1 Th F2 15_556 . 10_666 163.5(12) yes
F1 Th F1 15_656 . 15_666 105.5(11) yes
F1 Th F1 15_656 . 16_556 125.1(11) yes
F1 Th F1 15_656 . 17_666 112.5(12) yes
F1 Th F1 15_656 . 18_566 120.0(13) yes
F1 Th F1 15_656 . 19_665 71.8(11) yes
F1 Th F1 15_656 . 20_555 59.1(12) yes
F1 Th F1 15_656 . 21_565 65.7(13) yes
F1 Th F1 15_656 . 22_455 120.5(9) yes
F1 Th F1 15_656 . 22_555 52.1(11) yes
F1 Th F1 15_656 . 22_565 127.7(9) yes
F1 Th F1 15_656 . 23_565 129.9(8) yes
F1 Th F1 15_656 . 23_665 57.8(12) yes
F1 Th F1 15_656 . 23_675 135.8(10) yes
F1 Th F1 15_656 . 24_555 131.7(11) yes
F1 Th F1 15_656 . 24_655 55.6(12) yes
F1 Th F1 15_656 . 24_665 126.0(9) yes
F1 Th F2 15_656 . . 55.5(7) yes
F1 Th F2 15_656 . 1_565 144.3(13) yes
F1 Th F2 15_656 . 1_665 66.1(7) yes
F1 Th F2 15_656 . 10_556 65.7(9) yes
F1 Th F2 15_656 . 10_566 161.7(13) yes
F1 Th F2 15_656 . 10_666 74.5(8) yes
F1 Th F1 15_666 . 16_556 113.2(9) yes
F1 Th F1 15_666 . 17_666 119.3(11) yes
F1 Th F1 15_666 . 18_566 106.6(10) yes
F1 Th F1 15_666 . 19_665 51.5(10) yes
F1 Th F1 15_666 . 20_555 59.7(9) yes
F1 Th F1 15_666 . 21_565 64.1(11) yes
F1 Th F1 15_666 . 22_455 127.7(12) yes
F1 Th F1 15_666 . 22_555 130.0(10) yes
F1 Th F1 15_666 . 22_565 55.3(11) yes
F1 Th F1 15_666 . 23_565 117.1(11) yes
F1 Th F1 15_666 . 23_665 130.1(11) yes
F1 Th F1 15_666 . 23_675 51.9(10) yes
F1 Th F1 15_666 . 24_555 118.3(14) yes
F1 Th F1 15_666 . 24_655 120.0(11) yes
F1 Th F1 15_666 . 24_665 50.6(10) yes
F1 Th F2 15_666 . . 142.6(13) yes
F1 Th F2 15_666 . 1_565 53.3(10) yes
F1 Th F2 15_666 . 1_665 59.1(10) yes
F1 Th F2 15_666 . 10_556 162.1(13) yes
F1 Th F2 15_666 . 10_566 62.7(11) yes
F1 Th F2 15_666 . 10_666 68.0(10) yes
F1 Th F1 16_556 . 17_666 12.8(12) yes
F1 Th F1 16_556 . 18_566 12.7(10) yes
F1 Th F1 16_556 . 19_665 162.1(10) yes
F1 Th F1 16_556 . 20_555 172.8(7) yes
F1 Th F1 16_556 . 21_565 168.2(12) yes
F1 Th F1 16_556 . 22_455 59.1(9) yes
F1 Th F1 16_556 . 22_555 73.2(11) yes
F1 Th F1 16_556 . 22_565 59.7(9) yes
F1 Th F1 16_556 . 23_565 60.0(10) yes
F1 Th F1 16_556 . 23_665 67.5(12) yes
F1 Th F1 16_556 . 23_675 61.4(8) yes
F1 Th F1 16_556 . 24_555 54.3(10) yes
F1 Th F1 16_556 . 24_655 71.5(11) yes
F1 Th F1 16_556 . 24_665 64.4(8) yes
F1 Th F2 16_556 . . 103.3(12) yes
F1 Th F2 16_556 . 1_565 90.6(12) yes
F1 Th F2 16_556 . 1_665 102.8(11) yes
F1 Th F2 16_556 . 10_556 83.8(12) yes
F1 Th F2 16_556 . 10_566 73.2(12) yes
F1 Th F2 16_556 . 10_666 85.4(11) yes
F1 Th F1 17_666 . 18_566 12.7(11) yes
F1 Th F1 17_666 . 19_665 170.7(9) yes
F1 Th F1 17_666 . 20_555 168.2(11) yes
F1 Th F1 17_666 . 21_565 176.6(11) yes
F1 Th F1 17_666 . 22_455 65.7(9) yes
F1 Th F1 17_666 . 22_555 60.5(12) yes
F1 Th F1 17_666 . 22_565 64.1(11) yes
F1 Th F1 17_666 . 23_565 68.6(9) yes
F1 Th F1 17_666 . 23_665 54.8(13) yes
F1 Th F1 17_666 . 23_675 67.9(11) yes
F1 Th F1 17_666 . 24_555 63.0(10) yes
F1 Th F1 17_666 . 24_655 58.8(12) yes
F1 Th F1 17_666 . 24_665 68.8(10) yes
F1 Th F2 17_666 . . 98.1(13) yes
F1 Th F2 17_666 . 1_565 103.3(13) yes
F1 Th F2 17_666 . 1_665 96.1(11) yes
F1 Th F2 17_666 . 10_556 78.5(13) yes
F1 Th F2 17_666 . 10_566 85.8(13) yes
F1 Th F2 17_666 . 10_666 78.6(11) yes
F1 Th F1 18_566 . 19_665 158.1(9) yes
F1 Th F1 18_566 . 20_555 162.1(8) yes
F1 Th F1 18_566 . 21_565 170.7(11) yes
F1 Th F1 18_566 . 22_455 71.8(10) yes
F1 Th F1 18_566 . 22_555 68.5(12) yes
F1 Th F1 18_566 . 22_565 51.5(10) yes
F1 Th F1 18_566 . 23_565 72.5(11) yes
F1 Th F1 18_566 . 23_665 62.6(13) yes
F1 Th F1 18_566 . 23_675 55.2(10) yes
F1 Th F1 18_566 . 24_555 66.8(11) yes
F1 Th F1 18_566 . 24_655 64.6(13) yes
F1 Th F1 18_566 . 24_665 56.2(9) yes
F1 Th F2 18_566 . . 110.8(12) yes
F1 Th F2 18_566 . 1_565 95.0(14) yes
F1 Th F2 18_566 . 1_665 90.1(12) yes
F1 Th F2 18_566 . 10_556 91.1(12) yes
F1 Th F2 18_566 . 10_566 77.9(14) yes
F1 Th F2 18_566 . 10_666 72.8(12) yes
F1 Th F1 19_665 . 20_555 12.7(12) yes
F1 Th F1 19_665 . 21_565 12.7(10) yes
F1 Th F1 19_665 . 22_455 120.0(9) yes
F1 Th F1 19_665 . 22_555 122.8(10) yes
F1 Th F1 19_665 . 22_565 106.6(10) yes
F1 Th F1 19_665 . 23_565 115.6(9) yes
F1 Th F1 19_665 . 23_665 128.2(12) yes
F1 Th F1 19_665 . 23_675 103.1(10) yes
F1 Th F1 19_665 . 24_555 121.0(10) yes
F1 Th F1 19_665 . 24_655 122.5(11) yes
F1 Th F1 19_665 . 24_665 101.9(9) yes
F1 Th F2 19_665 . . 91.1(12) yes
F1 Th F2 19_665 . 1_565 72.8(12) yes
F1 Th F2 19_665 . 1_665 77.9(10) yes
F1 Th F2 19_665 . 10_556 110.8(12) yes
F1 Th F2 19_665 . 10_566 90.1(12) yes
F1 Th F2 19_665 . 10_666 95.0(10) yes
F1 Th F1 20_555 . 21_565 12.8(11) yes
F1 Th F1 20_555 . 22_455 125.1(10) yes
F1 Th F1 20_555 . 22_555 110.3(12) yes
F1 Th F1 20_555 . 22_565 113.2(9) yes
F1 Th F1 20_555 . 23_565 122.9(11) yes
F1 Th F1 20_555 . 23_665 115.8(13) yes
F1 Th F1 20_555 . 23_675 111.5(8) yes
F1 Th F1 20_555 . 24_555 128.5(12) yes
F1 Th F1 20_555 . 24_655 110.6(12) yes
F1 Th F1 20_555 . 24_665 108.5(8) yes
F1 Th F2 20_555 . . 83.8(12) yes
F1 Th F2 20_555 . 1_565 85.4(13) yes
F1 Th F2 20_555 . 1_665 73.2(12) yes
F1 Th F2 20_555 . 10_556 103.3(12) yes
F1 Th F2 20_555 . 10_566 102.8(13) yes
F1 Th F2 20_555 . 10_666 90.6(12) yes
F1 Th F1 21_565 . 22_455 112.5(9) yes
F1 Th F1 21_565 . 22_555 117.8(13) yes
F1 Th F1 21_565 . 22_565 119.3(11) yes
F1 Th F1 21_565 . 23_565 110.1(10) yes
F1 Th F1 21_565 . 23_665 123.5(14) yes
F1 Th F1 21_565 . 23_675 115.4(11) yes
F1 Th F1 21_565 . 24_555 115.8(11) yes
F1 Th F1 21_565 . 24_655 120.1(13) yes
F1 Th F1 21_565 . 24_665 114.6(10) yes
F1 Th F2 21_565 . . 78.5(13) yes
F1 Th F2 21_565 . 1_565 78.6(14) yes
F1 Th F2 21_565 . 1_665 85.8(11) yes
F1 Th F2 21_565 . 10_556 98.1(13) yes
F1 Th F2 21_565 . 10_566 96.1(14) yes
F1 Th F2 21_565 . 10_666 103.3(11) yes
F1 Th F1 22_455 . 22_555 99.1(9) yes
F1 Th F1 22_455 . 22_565 105.5(9) yes
F1 Th F1 22_455 . 23_565 10.6(10) yes
F1 Th F1 22_455 . 23_665 96.7(11) yes
F1 Th F1 22_455 . 23_675 100.4(10) yes
F1 Th F1 22_455 . 24_555 11.2(12) yes
F1 Th F1 22_455 . 24_655 106.6(10) yes
F1 Th F1 22_455 . 24_665 109.0(9) yes
F1 Th F2 22_455 . . 65.7(10) yes
F1 Th F2 22_455 . 1_565 74.5(9) yes
F1 Th F2 22_455 . 1_665 161.7(12) yes
F1 Th F2 22_455 . 10_556 55.5(9) yes
F1 Th F2 22_455 . 10_566 66.1(9) yes
F1 Th F2 22_455 . 10_666 144.3(12) yes
F1 Th F1 22_555 . 22_565 100.0(9) yes
F1 Th F1 22_555 . 23_565 108.7(9) yes
F1 Th F1 22_555 . 23_665 5.8(11) yes
F1 Th F1 22_555 . 23_675 109.2(10) yes
F1 Th F1 22_555 . 24_555 105.4(12) yes
F1 Th F1 22_555 . 24_655 11.1(8) yes
F1 Th F1 22_555 . 24_665 102.4(9) yes
F1 Th F2 22_555 . . 67.5(8) yes
F1 Th F2 22_555 . 1_565 163.5(12) yes
F1 Th F2 22_555 . 1_665 71.0(6) yes
F1 Th F2 22_555 . 10_556 58.3(6) yes
F1 Th F2 22_555 . 10_566 146.2(12) yes
F1 Th F2 22_555 . 10_666 63.1(6) yes
F1 Th F1 22_565 . 23_565 98.9(8) yes
F1 Th F1 22_565 . 23_665 95.6(10) yes
F1 Th F1 22_565 . 23_675 9.7(11) yes
F1 Th F1 22_565 . 24_555 95.2(11) yes
F1 Th F1 22_565 . 24_655 90.0(10) yes
F1 Th F1 22_565 . 24_665 4.8(10) yes
F1 Th F2 22_565 . . 162.1(13) yes
F1 Th F2 22_565 . 1_565 68.0(9) yes
F1 Th F2 22_565 . 1_665 62.7(8) yes
F1 Th F2 22_565 . 10_556 142.6(13) yes
F1 Th F2 22_565 . 10_566 59.1(8) yes
F1 Th F2 22_565 . 10_666 53.3(8) yes
F1 Th F1 23_565 . 23_665 105.9(11) yes
F1 Th F1 23_565 . 23_675 92.6(9) yes
F1 Th F1 23_565 . 24_555 5.7(11) yes
F1 Th F1 23_565 . 24_655 115.4(10) yes
F1 Th F1 23_565 . 24_665 101.9(8) yes
F1 Th F2 23_565 . . 74.5(7) yes
F1 Th F2 23_565 . 1_565 64.0(8) yes
F1 Th F2 23_565 . 1_665 160.6(10) yes
F1 Th F2 23_565 . 10_556 65.8(7) yes
F1 Th F2 23_565 . 10_566 55.6(7) yes
F1 Th F2 23_565 . 10_666 144.7(11) yes
F1 Th F1 23_665 . 23_675 104.6(10) yes
F1 Th F1 23_665 . 24_555 102.2(13) yes
F1 Th F1 23_665 . 24_655 10.3(9) yes
F1 Th F1 23_665 . 24_665 98.3(10) yes
F1 Th F2 23_665 . . 71.0(9) yes
F1 Th F2 23_665 . 1_565 157.7(13) yes
F1 Th F2 23_665 . 1_665 71.9(9) yes
F1 Th F2 23_665 . 10_556 60.0(8) yes
F1 Th F2 23_665 . 10_566 140.4(13) yes
F1 Th F2 23_665 . 10_666 62.3(8) yes
F1 Th F1 23_675 . 24_555 89.5(11) yes
F1 Th F1 23_675 . 24_655 99.4(11) yes
F1 Th F1 23_675 . 24_665 9.9(10) yes
F1 Th F2 23_675 . . 164.0(12) yes
F1 Th F2 23_675 . 1_565 58.4(10) yes
F1 Th F2 23_675 . 1_665 69.9(9) yes
F1 Th F2 23_675 . 10_556 145.1(12) yes
F1 Th F2 23_675 . 10_566 49.5(9) yes
F1 Th F2 23_675 . 10_666 62.1(9) yes
F1 Th F1 24_555 . 24_655 111.3(12) yes
F1 Th F1 24_555 . 24_665 98.4(11) yes
F1 Th F2 24_555 . . 76.8(11) yes
F1 Th F2 24_555 . 1_565 66.0(12) yes
F1 Th F2 24_555 . 1_665 155.6(12) yes
F1 Th F2 24_555 . 10_556 66.4(11) yes
F1 Th F2 24_555 . 10_566 55.9(11) yes
F1 Th F2 24_555 . 10_666 139.2(12) yes
F1 Th F1 24_655 . 24_665 92.0(10) yes
F1 Th F2 24_655 . . 78.4(9) yes
F1 Th F2 24_655 . 1_565 157.0(11) yes
F1 Th F2 24_655 . 1_665 61.6(8) yes
F1 Th F2 24_655 . 10_556 69.3(8) yes
F1 Th F2 24_655 . 10_566 141.7(12) yes
F1 Th F2 24_655 . 10_666 52.3(7) yes
F1 Th F2 24_665 . . 166.6(12) yes
F1 Th F2 24_665 . 1_565 66.6(9) yes
F1 Th F2 24_665 . 1_665 60.3(8) yes
F1 Th F2 24_665 . 10_556 147.3(13) yes
F1 Th F2 24_665 . 10_566 59.1(8) yes
F1 Th F2 24_665 . 10_666 52.2(8) yes
F2 Th F2 . . 1_565 121.0(4) yes
F2 Th F2 . . 1_665 121.0(4) yes
F2 Th F2 . . 10_556 19.7(15) yes
F2 Th F2 . . 10_566 124.51(13) yes
F2 Th F2 . . 10_666 124.51(13) yes
F2 Th F2 1_565 . 1_665 110.6(3) yes
F2 Th F2 1_565 . 10_556 124.51(13) yes
F2 Th F2 1_565 . 10_566 17.5(14) yes
F2 Th F2 1_565 . 10_666 113.44(14) yes
F2 Th F2 1_665 . 10_556 124.51(13) yes
F2 Th F2 1_665 . 10_566 113.44(14) yes
F2 Th F2 1_665 . 10_666 17.5(14) yes
F2 Th F2 10_556 . 10_566 121.0(4) yes
F2 Th F2 10_556 . 10_666 121.0(4) yes
F2 Th F2 10_566 . 10_666 110.6(3) yes

loop_
_geom_bond_atom_site_label_1
_geom_bond_atom_site_label_2
_geom_bond_site_symmetry_1
_geom_bond_site_symmetry_2
_geom_bond_distance
_geom_bond_publ_flag
Ba Th . . 0.1933(11) yes
Ba Th . 2_665 0.1933(11) yes
Ba Th . 3_565 0.1933(14) yes
Ba F1 . . 2.57(4) yes
Ba F1 . 2_665 2.57(4) yes
Ba F1 . 3_565 2.57(4) yes
Ba F1 . 4_565 2.51(3) yes
Ba F1 . 4_665 3.02(4) yes
Ba F1 . 4_675 2.82(2) yes
Ba F1 . 5_455 2.82(3) yes
Ba F1 . 5_555 2.51(4) yes
Ba F1 . 5_565 3.02(4) yes
Ba F1 . 6_555 3.02(3) yes
Ba F1 . 6_655 2.82(4) yes
Ba F1 . 6_665 2.51(3) yes
Ba F1 . 7_456 2.82(2) yes
Ba F1 . 7_556 3.02(4) yes
Ba F1 . 7_566 2.51(3) yes
Ba F1 . 8_566 3.02(4) yes
Ba F1 . 8_666 2.51(4) yes
Ba F1 . 8_676 2.82(3) yes
Ba F1 . 9_556 2.51(3) yes
Ba F1 . 9_656 2.82(4) yes
Ba F1 . 9_666 3.02(3) yes
Ba F1 . 10_666 2.57(4) yes
Ba F1 . 11_556 2.57(4) yes
Ba F1 . 12_566 2.57(4) yes
Ba F1 . 13_566 2.51(3) yes
Ba F1 . 13_666 3.02(4) yes
Ba F1 . 13_676 2.82(2) yes
Ba F1 . 14_456 2.82(3) yes
Ba F1 . 14_556 2.51(4) yes
Ba F1 . 14_566 3.02(4) yes
Ba F1 . 15_556 3.02(3) yes
Ba F1 . 15_656 2.82(4) yes
Ba F1 . 15_666 2.51(3) yes
Ba F1 . 16_556 2.57(4) yes
Ba F1 . 17_666 2.57(4) yes
Ba F1 . 18_566 2.57(4) yes
Ba F1 . 19_665 2.57(4) yes
Ba F1 . 20_555 2.57(4) yes
Ba F1 . 21_565 2.57(4) yes
Ba F1 . 22_455 2.82(2) yes
Ba F1 . 22_555 3.02(4) yes
Ba F1 . 22_565 2.51(3) yes
Ba F1 . 23_565 3.02(4) yes
Ba F1 . 23_665 2.51(4) yes
Ba F1 . 23_675 2.82(3) yes
Ba F1 . 24_555 2.51(3) yes
Ba F1 . 24_655 2.82(4) yes
Ba F1 . 24_665 3.02(3) yes
Ba F2 . . 2.510(7) yes
Ba F2 . 1_565 2.510(7) yes
Ba F2 . 1_665 2.510(7) yes
Ba F2 . 10_556 2.510(7) yes
Ba F2 . 10_566 2.510(7) yes
Ba F2 . 10_666 2.510(7) yes
Th Th . 2_665 0.3348(13) yes
Th Th . 3_565 0.3348(17) yes
Th F1 . . 2.58(4) yes
Th F1 . 2_665 2.56(4) yes
Th F1 . 3_565 2.60(4) yes
Th F1 . 4_565 2.42(3) yes
Th F1 . 4_665 2.95(4) yes
Th F1 . 4_675 2.99(2) yes
Th F1 . 5_455 2.76(3) yes
Th F1 . 5_555 2.44(4) yes
Th F1 . 5_565 3.19(4) yes
Th F1 . 6_555 2.92(4) yes
Th F1 . 6_655 2.72(4) yes
Th F1 . 6_665 2.68(3) yes
Th F1 . 7_456 2.72(2) yes
Th F1 . 7_556 2.92(4) yes
Th F1 . 7_566 2.68(3) yes
Th F1 . 8_566 2.95(4) yes
Th F1 . 8_666 2.42(4) yes
Th F1 . 8_676 2.99(3) yes
Th F1 . 9_556 2.44(3) yes
Th F1 . 9_656 2.76(4) yes
Th F1 . 9_666 3.19(3) yes
Th F1 . 10_666 2.60(4) yes
Th F1 . 11_556 2.58(4) yes
Th F1 . 12_566 2.56(4) yes
Th F1 . 13_566 2.42(3) yes
Th F1 . 13_666 2.95(4) yes
Th F1 . 13_676 2.99(2) yes
Th F1 . 14_456 2.76(3) yes
Th F1 . 14_556 2.44(4) yes
Th F1 . 14_566 3.19(4) yes
Th F1 . 15_556 2.92(4) yes
Th F1 . 15_656 2.72(4) yes
Th F1 . 15_666 2.68(3) yes
Th F1 . 16_556 2.58(4) yes
Th F1 . 17_666 2.56(4) yes
Th F1 . 18_566 2.60(4) yes
Th F1 . 19_665 2.60(4) yes
Th F1 . 20_555 2.58(4) yes
Th F1 . 21_565 2.56(4) yes
Th F1 . 22_455 2.72(2) yes
Th F1 . 22_555 2.92(4) yes
Th F1 . 22_565 2.68(3) yes
Th F1 . 23_565 2.95(4) yes
Th F1 . 23_665 2.42(4) yes
Th F1 . 23_675 2.99(3) yes
Th F1 . 24_555 2.44(3) yes
Th F1 . 24_655 2.76(4) yes
Th F1 . 24_665 3.19(3) yes
Th F2 . . 2.319(8) yes
Th F2 . 1_565 2.611(7) yes
Th F2 . 1_665 2.611(7) yes
Th F2 . 10_556 2.319(8) yes
Th F2 . 10_566 2.611(7) yes
Th F2 . 10_666 2.611(7) yes
F1 F1 . 2_665 0.57(5) yes
F1 F1 . 3_565 0.57(4) yes
F1 F1 . 7_456 2.61(4) yes
F1 F1 . 7_556 3.29(5) yes
F1 F1 . 7_566 2.61(4) yes
F1 F1 . 8_566 2.78(5) yes
F1 F1 . 8_666 2.78(5) yes
F1 F1 . 8_676 2.86(4) yes
F1 F1 . 9_556 2.29(4) yes
F1 F1 . 9_656 3.12(6) yes
F1 F1 . 9_666 3.12(4) yes
F1 F1 . 10_665 2.50(5) yes
F1 F1 . 11_555 2.55(5) yes
F1 F1 . 12_565 2.48(5) yes
F1 F1 . 13_566 2.31(4) yes
F1 F1 . 13_666 3.31(5) yes
F1 F1 . 13_676 2.94(3) yes
F1 F1 . 14_456 2.58(4) yes
F1 F1 . 14_556 2.80(5) yes
F1 F1 . 14_566 3.08(4) yes
F1 F1 . 15_556 2.80(4) yes
F1 F1 . 15_656 3.08(6) yes
F1 F1 . 15_666 2.58(4) yes
F1 F1 . 16_555 2.47(5) yes
F1 F1 . 17_665 2.53(5) yes
F1 F1 . 18_565 2.53(5) yes
F1 F1 . 19_665 0.39(3) yes
F1 F1 . 20_555 0.66(6) yes
F1 F1 . 21_565 0.27(5) yes
F1 F2 . . 3.28(4) yes
F1 F2 . 1_565 3.09(5) yes
F1 F2 . 4_554 2.96(4) yes
F1 F2 . 4_564 2.75(4) yes
F1 F2 . 4_664 3.22(4) yes
F1 F2 . 7_556 2.61(3) yes
F1 F2 . 7_566 2.37(4) yes
F1 F2 . 7_666 2.91(3) yes
F2 F2 . 7_556 2.99(6) yes
F2 F2 . 10_556 0.79(6) yes

loop_
_geom_hbond_atom_site_label_D
_geom_hbond_atom_site_label_H
_geom_hbond_atom_site_label_A
_geom_hbond_site_symmetry_D
_geom_hbond_site_symmetry_H
_geom_hbond_site_symmetry_A
_geom_hbond_distance_DH
_geom_hbond_distance_HA
_geom_hbond_distance_DA
_geom_hbond_angle_DHA
_geom_hbond_publ_flag
? ? ? ? ? ? ? ? ? ? ?

loop_
_geom_torsion_atom_site_label_1
_geom_torsion_atom_site_label_2
_geom_torsion_atom_site_label_3
_geom_torsion_atom_site_label_4
_geom_torsion_site_symmetry_1
_geom_torsion_site_symmetry_2
_geom_torsion_site_symmetry_3
_geom_torsion_site_symmetry_4
_geom_torsion
_geom_torsion_publ_flag
? ? ? ? ? ? ? ? ? ?
